data_4337093
loop_
_publ_author_name
'Maeda, Yuri'
'Hashimoto, Hideki'
'Kinoshita, Isamu'
'Nishioka, Takanori'

_publ_section_title
;
 \p-Back-Bonding Interaction Depending on the Bridging Chain Lengths of
 Chelated N-Heterocyclic Carbene Platinum Units in Heterometallic
 Trinuclear Complexes Affecting Their Electrochemical Property.
;
_journal_issue 2
_journal_name_full 'Inorganic chemistry'
_journal_page_first 661
_journal_page_last 663
_journal_paper_doi 10.1021/ic402063f
_journal_volume 53
_journal_year 2014
_chemical_formula_moiety 'C77 H82 B2 N4 Pt Rh2 S2'
_chemical_formula_sum 'C77 H82 B2 N4 Pt Rh2 S2'
_chemical_formula_weight 1550.16
_space_group_IT_number 14
_symmetry_cell_setting monoclinic
_symmetry_Int_Tables_number 14
_symmetry_space_group_name_Hall '-P 2yn'
_symmetry_space_group_name_H-M 'P 1 21/n 1'
_atom_sites_solution_hydrogens geom
_atom_sites_solution_primary direct
_atom_sites_solution_secondary difmap
_cell_angle_alpha 90.0000
_cell_angle_beta 105.760(4)
_cell_angle_gamma 90.0000
_cell_formula_units_Z 4
_cell_length_a 17.324(6)
_cell_length_b 15.319(5)
_cell_length_c 26.351(9)
_cell_measurement_reflns_used 12993
_cell_measurement_temperature 193
_cell_measurement_theta_max 27.48
_cell_measurement_theta_min 3.07
_cell_volume 6730(4)
_computing_cell_refinement CrystalClear
_computing_data_collection 'CrystalClear (Rigaku Inc., 2007)'
_computing_data_reduction CrystalClear
_computing_molecular_graphics 'CrystalStructure 4.0'
_computing_publication_material 'CrystalStructure 4.0 (Rigaku, 2010)'
_computing_structure_refinement 'SHELXL97 (Sheldrick, 2008)'
_computing_structure_solution SIR97
_diffrn_ambient_temperature 193
_diffrn_detector_area_resol_mean 7.314
_diffrn_measured_fraction_theta_full 0.967
_diffrn_measured_fraction_theta_max 0.967
_diffrn_measurement_device_type 'Rigaku Mercury70'
_diffrn_measurement_method \w
_diffrn_radiation_type 'Mo K\a'
_diffrn_radiation_wavelength 0.71075
_diffrn_reflns_av_R_equivalents 0.0571
_diffrn_reflns_limit_h_max 11
_diffrn_reflns_limit_h_min -21
_diffrn_reflns_limit_k_max 19
_diffrn_reflns_limit_k_min -18
_diffrn_reflns_limit_l_max 31
_diffrn_reflns_limit_l_min -33
_diffrn_reflns_number 44406
_diffrn_reflns_theta_full 26.50
_diffrn_reflns_theta_max 26.50
_diffrn_standards_number 0
_exptl_absorpt_coefficient_mu 2.658
_exptl_absorpt_correction_T_max 0.758
_exptl_absorpt_correction_T_min 0.424
_exptl_absorpt_correction_type multi-scan
_exptl_absorpt_process_details 'REQAB (Rigaku, 1998)'
_exptl_crystal_colour brown
_exptl_crystal_density_diffrn 1.530
_exptl_crystal_density_method 'not measured'
_exptl_crystal_description prism
_exptl_crystal_F_000 3128.00
_exptl_crystal_size_max 0.300
_exptl_crystal_size_mid 0.200
_exptl_crystal_size_min 0.050
_refine_diff_density_max 1.450
_refine_diff_density_min -0.870
_refine_ls_extinction_method none
_refine_ls_goodness_of_fit_ref 1.035
_refine_ls_hydrogen_treatment constr
_refine_ls_number_parameters 805
_refine_ls_number_reflns 13493
_refine_ls_number_restraints 0
_refine_ls_R_factor_gt 0.0582
_refine_ls_shift/su_max 0.001
_refine_ls_structure_factor_coef Fsqd
_refine_ls_weighting_details 'w = 1/[\s^2^(Fo^2^)+(0.0291P)^2^+43.5274P] where P=(Fo^2^+2Fc^2^)/3'
_refine_ls_weighting_scheme calc
_refine_ls_wR_factor_ref 0.1158
_reflns_number_gt 11552
_reflns_number_total 13496
_reflns_threshold_expression F^2^>2.0\s(F^2^)
_cod_data_source_file ic402063f_si_002.cif
_cod_data_source_block 2-C1-Rh2PtS2C1MeBPh4
_cod_database_code 4337093

loop_
_symmetry_equiv_pos_site_id
_symmetry_equiv_pos_as_xyz
1 +X,+Y,+Z
2 1/2-X,1/2+Y,1/2-Z
3 -X,-Y,-Z
4 1/2+X,1/2-Y,1/2+Z

loop_
_atom_site_label
_atom_site_type_symbol
_atom_site_fract_x
_atom_site_fract_y
_atom_site_fract_z
_atom_site_U_iso_or_equiv
_atom_site_adp_type
_atom_site_occupancy
_atom_site_symmetry_multiplicity
_atom_site_calc_flag
_atom_site_refinement_flags
Pt1 Pt 0.333076(14) 0.373295(17) 0.594641(10) 0.02627(8) Uani 1.0 1 d .
Rh1 Rh 0.27774(3) 0.19566(4) 0.59345(2) 0.03195(13) Uani 1.0 1 d .
Rh2 Rh 0.44925(3) 0.22194(4) 0.61149(2) 0.03215(13) Uani 1.0 1 d .
S1 S 0.36683(10) 0.26856(11) 0.66084(6) 0.0307(4) Uani 1.0 1 d .
S2 S 0.34589(10) 0.25817(11) 0.53923(6) 0.0303(4) Uani 1.0 1 d .
N1 N 0.2707(3) 0.5290(4) 0.6365(3) 0.0350(14) Uani 1.0 1 d .
N2 N 0.3894(4) 0.5063(5) 0.6834(3) 0.0389(15) Uani 1.0 1 d .
N3 N 0.2185(3) 0.5092(4) 0.5446(3) 0.0345(13) Uani 1.0 1 d .
N4 N 0.2833(4) 0.4744(4) 0.4887(3) 0.0347(13) Uani 1.0 1 d .
C1 C 0.3329(4) 0.4734(5) 0.6436(3) 0.0330(16) Uani 1.0 1 d .
C2 C 0.2892(6) 0.5971(6) 0.6717(4) 0.051(3) Uani 1.0 1 d .
C3 C 0.3632(5) 0.5831(6) 0.7007(4) 0.053(3) Uani 1.0 1 d .
C4 C 0.4691(5) 0.4716(6) 0.7045(3) 0.0454(19) Uani 1.0 1 d .
C5 C 0.1993(4) 0.5148(5) 0.5943(3) 0.0390(18) Uani 1.0 1 d .
C6 C 0.2788(4) 0.4567(4) 0.5378(3) 0.0278(14) Uani 1.0 1 d .
C7 C 0.1863(5) 0.5568(5) 0.5000(3) 0.0428(18) Uani 1.0 1 d .
C8 C 0.2260(5) 0.5353(5) 0.4651(3) 0.0447(19) Uani 1.0 1 d .
C9 C 0.3428(5) 0.4392(6) 0.4642(3) 0.0438(18) Uani 1.0 1 d .
C10 C 0.1801(5) 0.1263(6) 0.5382(4) 0.0470(19) Uani 1.0 1 d .
C11 C 0.1492(5) 0.1876(6) 0.5679(5) 0.056(3) Uani 1.0 1 d .
C12 C 0.1742(6) 0.1639(7) 0.6210(5) 0.061(3) Uani 1.0 1 d .
C13 C 0.2243(6) 0.0916(6) 0.6276(4) 0.056(3) Uani 1.0 1 d .
C14 C 0.2296(5) 0.0660(5) 0.5741(4) 0.0460(19) Uani 1.0 1 d .
C15 C 0.1632(6) 0.1248(9) 0.4798(4) 0.082(4) Uani 1.0 1 d .
C16 C 0.0946(6) 0.2616(8) 0.5467(7) 0.126(7) Uani 1.0 1 d .
C17 C 0.1474(9) 0.2069(10) 0.6647(6) 0.133(7) Uani 1.0 1 d .
C18 C 0.2653(8) 0.0482(8) 0.6774(5) 0.102(5) Uani 1.0 1 d .
C19 C 0.2709(6) -0.0101(6) 0.5605(5) 0.076(4) Uani 1.0 1 d .
C20 C 0.5440(4) 0.1724(6) 0.5791(3) 0.046(2) Uani 1.0 1 d .
C21 C 0.5215(5) 0.1080(6) 0.6111(4) 0.054(3) Uani 1.0 1 d .
C22 C 0.5400(6) 0.1431(10) 0.6636(4) 0.076(4) Uani 1.0 1 d .
C23 C 0.5689(6) 0.2251(10) 0.6635(5) 0.082(4) Uani 1.0 1 d .
C24 C 0.5711(5) 0.2448(7) 0.6115(5) 0.064(3) Uani 1.0 1 d .
C25 C 0.5407(6) 0.1646(11) 0.5220(4) 0.102(5) Uani 1.0 1 d .
C26 C 0.4895(6) 0.0205(7) 0.5940(7) 0.112(6) Uani 1.0 1 d .
C27 C 0.5267(9) 0.0903(14) 0.7094(6) 0.196(12) Uani 1.0 1 d .
C28 C 0.5988(8) 0.2811(14) 0.7113(7) 0.205(13) Uani 1.0 1 d .
C29 C 0.6014(7) 0.3277(9) 0.5944(8) 0.154(9) Uani 1.0 1 d .
C30 C 0.1848(4) 0.8252(5) 0.6713(3) 0.0319(15) Uani 1.0 1 d .
C31 C 0.2603(4) 0.8175(5) 0.6616(3) 0.0409(18) Uani 1.0 1 d .
C32 C 0.3312(4) 0.8353(6) 0.6995(4) 0.0451(19) Uani 1.0 1 d .
C33 C 0.3301(5) 0.8638(6) 0.7488(3) 0.0441(19) Uani 1.0 1 d .
C34 C 0.2567(5) 0.8714(6) 0.7598(3) 0.049(2) Uani 1.0 1 d .
C35 C 0.1873(4) 0.8525(5) 0.7220(3) 0.0400(18) Uani 1.0 1 d .
C36 C 0.0307(4) 0.8686(5) 0.6401(3) 0.0338(15) Uani 1.0 1 d .
C37 C 0.0411(4) 0.9581(5) 0.6427(3) 0.0360(16) Uani 1.0 1 d .
C38 C -0.0153(5) 1.0150(6) 0.6526(3) 0.0443(18) Uani 1.0 1 d .
C39 C -0.0849(4) 0.9828(6) 0.6613(3) 0.0399(18) Uani 1.0 1 d .
C40 C -0.0971(4) 0.8950(6) 0.6601(3) 0.0401(18) Uani 1.0 1 d .
C41 C -0.0402(4) 0.8386(6) 0.6494(3) 0.0383(17) Uani 1.0 1 d .
C42 C 0.1075(4) 0.8231(5) 0.5667(3) 0.0369(16) Uani 1.0 1 d .
C43 C 0.0672(5) 0.8895(6) 0.5335(3) 0.0434(18) Uani 1.0 1 d .
C44 C 0.0756(5) 0.9031(6) 0.4830(3) 0.0469(19) Uani 1.0 1 d .
C45 C 0.1264(5) 0.8532(6) 0.4638(3) 0.048(2) Uani 1.0 1 d .
C46 C 0.1664(5) 0.7861(6) 0.4946(3) 0.0467(19) Uani 1.0 1 d .
C47 C 0.1561(5) 0.7714(5) 0.5440(3) 0.0397(17) Uani 1.0 1 d .
C48 C 0.0741(4) 0.7018(5) 0.6308(3) 0.0379(17) Uani 1.0 1 d .
C49 C 0.0937(5) 0.6542(5) 0.6780(4) 0.0446(19) Uani 1.0 1 d .
C50 C 0.0700(6) 0.5687(6) 0.6801(5) 0.061(3) Uani 1.0 1 d .
C51 C 0.0233(6) 0.5273(6) 0.6369(5) 0.062(3) Uani 1.0 1 d .
C52 C 0.0014(5) 0.5714(6) 0.5901(4) 0.057(3) Uani 1.0 1 d .
C53 C 0.0269(4) 0.6573(6) 0.5871(4) 0.047(2) Uani 1.0 1 d .
C54 C 0.4564(4) 0.2976(5) 0.3679(3) 0.0340(16) Uani 1.0 1 d .
C55 C 0.5189(4) 0.2366(6) 0.3827(3) 0.0395(17) Uani 1.0 1 d .
C56 C 0.5945(5) 0.2569(6) 0.4148(3) 0.046(2) Uani 1.0 1 d .
C57 C 0.6105(5) 0.3393(6) 0.4335(4) 0.049(2) Uani 1.0 1 d .
C58 C 0.5516(5) 0.4012(6) 0.4215(3) 0.051(3) Uani 1.0 1 d .
C59 C 0.4765(5) 0.3799(6) 0.3888(3) 0.0415(18) Uani 1.0 1 d .
C60 C 0.3454(4) 0.1731(5) 0.3480(3) 0.0331(16) Uani 1.0 1 d .
C61 C 0.3194(5) 0.1016(6) 0.3167(4) 0.0441(19) Uani 1.0 1 d .
C62 C 0.2993(5) 0.0224(6) 0.3351(4) 0.055(3) Uani 1.0 1 d .
C63 C 0.3044(5) 0.0140(6) 0.3876(4) 0.052(3) Uani 1.0 1 d .
C64 C 0.3308(5) 0.0826(6) 0.4217(4) 0.047(2) Uani 1.0 1 d .
C65 C 0.3512(4) 0.1599(6) 0.4022(3) 0.0434(19) Uani 1.0 1 d .
C66 C 0.2988(4) 0.3408(6) 0.3301(3) 0.0373(17) Uani 1.0 1 d .
C67 C 0.2332(4) 0.3221(6) 0.3496(3) 0.0422(18) Uani 1.0 1 d .
C68 C 0.1749(5) 0.3848(6) 0.3502(4) 0.052(3) Uani 1.0 1 d .
C69 C 0.1797(5) 0.4673(7) 0.3327(4) 0.057(3) Uani 1.0 1 d .
C70 C 0.2440(6) 0.4883(6) 0.3136(4) 0.055(3) Uani 1.0 1 d .
C71 C 0.3012(5) 0.4252(6) 0.3117(3) 0.050(2) Uani 1.0 1 d .
C72 C 0.3751(4) 0.2606(6) 0.2671(3) 0.0407(18) Uani 1.0 1 d .
C73 C 0.3126(5) 0.2814(7) 0.2240(4) 0.061(3) Uani 1.0 1 d .
C74 C 0.3150(6) 0.2686(8) 0.1722(4) 0.073(3) Uani 1.0 1 d .
C75 C 0.3810(7) 0.2345(7) 0.1610(4) 0.066(3) Uani 1.0 1 d .
C76 C 0.4437(7) 0.2172(10) 0.2023(5) 0.097(5) Uani 1.0 1 d .
C77 C 0.4416(6) 0.2313(9) 0.2536(4) 0.081(4) Uani 1.0 1 d .
B1 B 0.0988(5) 0.8044(6) 0.6260(4) 0.0342(18) Uani 1.0 1 d .
B2 B 0.3687(5) 0.2685(6) 0.3286(3) 0.0326(18) Uani 1.0 1 d .
H2 H 0.2555 0.6447 0.6745 0.0615 Uiso 1.0 1 calc R
H3 H 0.3930 0.6193 0.7284 0.0631 Uiso 1.0 1 calc R
H4A H 0.4798 0.4275 0.6803 0.0545 Uiso 1.0 1 calc R
H4B H 0.4733 0.4448 0.7389 0.0545 Uiso 1.0 1 calc R
H4C H 0.5084 0.5189 0.7086 0.0545 Uiso 1.0 1 calc R
H5A H 0.1731 0.4601 0.6007 0.0468 Uiso 1.0 1 calc R
H5B H 0.1613 0.5635 0.5932 0.0468 Uiso 1.0 1 calc R
H7 H 0.1436 0.5976 0.4948 0.0513 Uiso 1.0 1 calc R
H8 H 0.2167 0.5577 0.4304 0.0536 Uiso 1.0 1 calc R
H9A H 0.3215 0.3866 0.4441 0.0526 Uiso 1.0 1 calc R
H9B H 0.3918 0.4245 0.4916 0.0526 Uiso 1.0 1 calc R
H9C H 0.3551 0.4830 0.4404 0.0526 Uiso 1.0 1 calc R
H15A H 0.1640 0.1846 0.4667 0.0980 Uiso 1.0 1 calc R
H15B H 0.1104 0.0989 0.4644 0.0980 Uiso 1.0 1 calc R
H15C H 0.2043 0.0901 0.4698 0.0980 Uiso 1.0 1 calc R
H16A H 0.0403 0.2394 0.5310 0.1512 Uiso 1.0 1 calc R
H16B H 0.1136 0.2923 0.5198 0.1512 Uiso 1.0 1 calc R
H16C H 0.0938 0.3021 0.5754 0.1512 Uiso 1.0 1 calc R
H17A H 0.1897 0.2012 0.6979 0.1596 Uiso 1.0 1 calc R
H17B H 0.0984 0.1785 0.6682 0.1596 Uiso 1.0 1 calc R
H17C H 0.1368 0.2688 0.6565 0.1596 Uiso 1.0 1 calc R
H18A H 0.2284 0.0070 0.6871 0.1224 Uiso 1.0 1 calc R
H18B H 0.2824 0.0921 0.7052 0.1224 Uiso 1.0 1 calc R
H18C H 0.3122 0.0167 0.6730 0.1224 Uiso 1.0 1 calc R
H19A H 0.2900 0.0033 0.5297 0.0911 Uiso 1.0 1 calc R
H19B H 0.2337 -0.0596 0.5525 0.0911 Uiso 1.0 1 calc R
H19C H 0.3166 -0.0251 0.5904 0.0911 Uiso 1.0 1 calc R
H25A H 0.5938 0.1488 0.5185 0.1229 Uiso 1.0 1 calc R
H25B H 0.5241 0.2205 0.5044 0.1229 Uiso 1.0 1 calc R
H25C H 0.5019 0.1192 0.5057 0.1229 Uiso 1.0 1 calc R
H26A H 0.5333 -0.0221 0.6022 0.1348 Uiso 1.0 1 calc R
H26B H 0.4642 0.0209 0.5560 0.1348 Uiso 1.0 1 calc R
H26C H 0.4496 0.0045 0.6126 0.1348 Uiso 1.0 1 calc R
H27A H 0.5096 0.1293 0.7337 0.2347 Uiso 1.0 1 calc R
H27B H 0.5769 0.0614 0.7280 0.2347 Uiso 1.0 1 calc R
H27C H 0.4852 0.0463 0.6959 0.2347 Uiso 1.0 1 calc R
H28A H 0.6539 0.2641 0.7298 0.2455 Uiso 1.0 1 calc R
H28B H 0.5643 0.2734 0.7349 0.2455 Uiso 1.0 1 calc R
H28C H 0.5980 0.3424 0.7007 0.2455 Uiso 1.0 1 calc R
H29A H 0.6601 0.3289 0.6069 0.1850 Uiso 1.0 1 calc R
H29B H 0.5793 0.3774 0.6093 0.1850 Uiso 1.0 1 calc R
H29C H 0.5848 0.3314 0.5559 0.1850 Uiso 1.0 1 calc R
H31 H 0.2628 0.7994 0.6276 0.0491 Uiso 1.0 1 calc R
H32 H 0.3810 0.8278 0.6914 0.0542 Uiso 1.0 1 calc R
H33 H 0.3785 0.8779 0.7746 0.0530 Uiso 1.0 1 calc R
H34 H 0.2546 0.8900 0.7938 0.0583 Uiso 1.0 1 calc R
H35 H 0.1380 0.8582 0.7310 0.0480 Uiso 1.0 1 calc R
H37 H 0.0891 0.9817 0.6375 0.0432 Uiso 1.0 1 calc R
H38 H -0.0060 1.0761 0.6533 0.0532 Uiso 1.0 1 calc R
H39 H -0.1238 1.0215 0.6680 0.0478 Uiso 1.0 1 calc R
H40 H -0.1444 0.8721 0.6667 0.0481 Uiso 1.0 1 calc R
H41 H -0.0502 0.7775 0.6483 0.0460 Uiso 1.0 1 calc R
H43 H 0.0326 0.9270 0.5460 0.0521 Uiso 1.0 1 calc R
H44 H 0.0453 0.9478 0.4616 0.0563 Uiso 1.0 1 calc R
H45 H 0.1341 0.8646 0.4301 0.0580 Uiso 1.0 1 calc R
H46 H 0.2012 0.7496 0.4817 0.0560 Uiso 1.0 1 calc R
H47 H 0.1836 0.7235 0.5637 0.0476 Uiso 1.0 1 calc R
H49 H 0.1242 0.6817 0.7094 0.0535 Uiso 1.0 1 calc R
H50 H 0.0866 0.5379 0.7126 0.0728 Uiso 1.0 1 calc R
H51 H 0.0063 0.4688 0.6392 0.0740 Uiso 1.0 1 calc R
H52 H -0.0313 0.5436 0.5596 0.0685 Uiso 1.0 1 calc R
H53 H 0.0115 0.6865 0.5541 0.0562 Uiso 1.0 1 calc R
H55 H 0.5090 0.1784 0.3701 0.0474 Uiso 1.0 1 calc R
H56 H 0.6349 0.2132 0.4237 0.0551 Uiso 1.0 1 calc R
H57 H 0.6625 0.3539 0.4549 0.0588 Uiso 1.0 1 calc R
H58 H 0.5619 0.4585 0.4354 0.0609 Uiso 1.0 1 calc R
H59 H 0.4368 0.4244 0.3805 0.0498 Uiso 1.0 1 calc R
H61 H 0.3149 0.1068 0.2801 0.0530 Uiso 1.0 1 calc R
H62 H 0.2823 -0.0252 0.3116 0.0656 Uiso 1.0 1 calc R
H63 H 0.2895 -0.0394 0.4006 0.0627 Uiso 1.0 1 calc R
H64 H 0.3349 0.0766 0.4582 0.0566 Uiso 1.0 1 calc R
H65 H 0.3699 0.2066 0.4261 0.0521 Uiso 1.0 1 calc R
H67 H 0.2282 0.2652 0.3628 0.0506 Uiso 1.0 1 calc R
H68 H 0.1307 0.3693 0.3633 0.0623 Uiso 1.0 1 calc R
H69 H 0.1399 0.5095 0.3335 0.0680 Uiso 1.0 1 calc R
H70 H 0.2494 0.5460 0.3017 0.0660 Uiso 1.0 1 calc R
H71 H 0.3438 0.4408 0.2971 0.0597 Uiso 1.0 1 calc R
H73 H 0.2653 0.3057 0.2299 0.0734 Uiso 1.0 1 calc R
H74 H 0.2698 0.2840 0.1441 0.0874 Uiso 1.0 1 calc R
H75 H 0.3825 0.2235 0.1258 0.0791 Uiso 1.0 1 calc R
H76 H 0.4914 0.1945 0.1961 0.1163 Uiso 1.0 1 calc R
H77 H 0.4888 0.2200 0.2810 0.0970 Uiso 1.0 1 calc R

loop_
_atom_site_aniso_label
_atom_site_aniso_U_11
_atom_site_aniso_U_22
_atom_site_aniso_U_33
_atom_site_aniso_U_12
_atom_site_aniso_U_13
_atom_site_aniso_U_23
Pt1 0.02748(12) 0.02474(14) 0.02738(14) 0.00059(10) 0.00878(10) -0.00174(11)
Rh1 0.0392(3) 0.0264(3) 0.0295(3) -0.0036(3) 0.0080(3) 0.0004(3)
Rh2 0.0343(3) 0.0350(4) 0.0267(3) 0.0081(3) 0.0075(3) -0.0004(3)
S1 0.0350(9) 0.0324(10) 0.0243(9) 0.0035(7) 0.0076(7) -0.0008(7)
S2 0.0384(9) 0.0275(9) 0.0250(9) 0.0025(7) 0.0086(7) -0.0022(7)
N1 0.033(3) 0.035(4) 0.041(4) 0.009(3) 0.016(3) -0.004(3)
N2 0.042(4) 0.045(4) 0.032(4) -0.001(3) 0.014(3) -0.008(3)
N3 0.031(3) 0.027(4) 0.043(4) 0.003(3) 0.005(3) -0.001(3)
N4 0.041(3) 0.030(4) 0.029(4) -0.000(3) 0.004(3) -0.003(3)
C1 0.033(4) 0.040(5) 0.029(4) -0.003(3) 0.013(3) 0.004(3)
C2 0.066(6) 0.037(5) 0.062(6) 0.000(4) 0.037(5) -0.017(4)
C3 0.060(6) 0.049(6) 0.053(6) -0.005(4) 0.022(5) -0.028(5)
C4 0.045(4) 0.053(6) 0.034(5) -0.003(4) 0.003(4) -0.008(4)
C5 0.038(4) 0.026(4) 0.058(5) 0.012(3) 0.021(4) 0.004(4)
C6 0.035(4) 0.014(4) 0.034(4) 0.002(3) 0.009(3) 0.003(3)
C7 0.036(4) 0.034(5) 0.045(5) 0.006(4) -0.012(4) -0.005(4)
C8 0.055(5) 0.032(5) 0.037(5) 0.006(4) -0.005(4) 0.001(4)
C9 0.056(5) 0.042(5) 0.035(5) 0.003(4) 0.016(4) -0.000(4)
C10 0.042(4) 0.049(5) 0.045(5) -0.015(4) 0.002(4) 0.001(4)
C11 0.037(4) 0.041(5) 0.087(8) -0.005(4) 0.013(5) -0.000(5)
C12 0.064(6) 0.048(6) 0.086(8) -0.022(5) 0.046(6) -0.019(6)
C13 0.078(6) 0.047(6) 0.041(5) -0.038(5) 0.010(5) 0.007(4)
C14 0.053(5) 0.029(5) 0.057(5) -0.015(4) 0.016(4) -0.009(4)
C15 0.071(7) 0.117(10) 0.047(6) -0.041(7) -0.003(5) 0.019(6)
C16 0.039(6) 0.061(8) 0.25(2) 0.010(5) -0.006(8) -0.001(10)
C17 0.152(12) 0.138(13) 0.161(14) -0.093(10) 0.130(12) -0.096(11)
C18 0.138(11) 0.082(9) 0.062(7) -0.054(8) -0.015(7) 0.034(7)
C19 0.060(6) 0.039(6) 0.129(10) -0.007(5) 0.026(6) -0.027(6)
C20 0.031(4) 0.067(6) 0.043(5) 0.010(4) 0.012(4) 0.002(5)
C21 0.036(4) 0.043(5) 0.085(7) 0.017(4) 0.022(5) 0.002(5)
C22 0.061(6) 0.133(11) 0.040(6) 0.060(7) 0.022(5) 0.034(7)
C23 0.041(5) 0.118(11) 0.069(8) 0.040(6) -0.020(5) -0.043(8)
C24 0.029(4) 0.049(6) 0.112(9) 0.005(4) 0.014(5) -0.003(6)
C25 0.069(7) 0.200(15) 0.044(6) 0.052(8) 0.024(5) 0.007(8)
C26 0.054(6) 0.046(7) 0.236(18) 0.017(5) 0.039(9) -0.011(9)
C27 0.157(13) 0.34(3) 0.124(12) 0.167(17) 0.104(11) 0.181(16)
C28 0.072(8) 0.31(3) 0.176(17) 0.083(12) -0.055(9) -0.185(19)
C29 0.058(7) 0.074(10) 0.32(3) -0.012(7) 0.038(11) 0.054(13)
C30 0.033(4) 0.025(4) 0.038(4) 0.007(3) 0.010(3) 0.008(3)
C31 0.036(4) 0.042(5) 0.049(5) -0.001(4) 0.018(4) -0.009(4)
C32 0.031(4) 0.052(5) 0.054(5) -0.008(4) 0.015(4) -0.008(4)
C33 0.040(4) 0.049(5) 0.037(5) -0.003(4) 0.001(4) 0.003(4)
C34 0.054(5) 0.054(6) 0.038(5) 0.011(4) 0.013(4) -0.000(4)
C35 0.036(4) 0.051(5) 0.036(4) 0.013(4) 0.015(4) 0.007(4)
C36 0.030(4) 0.036(5) 0.032(4) 0.006(3) 0.003(3) 0.004(4)
C37 0.030(4) 0.032(4) 0.046(5) 0.000(3) 0.011(3) 0.002(4)
C38 0.044(4) 0.035(5) 0.050(5) 0.004(4) 0.007(4) 0.002(4)
C39 0.031(4) 0.048(5) 0.037(4) 0.011(4) 0.003(3) -0.003(4)
C40 0.027(4) 0.049(5) 0.043(5) 0.003(3) 0.007(3) 0.002(4)
C41 0.033(4) 0.042(5) 0.036(4) 0.004(3) 0.003(3) 0.003(4)
C42 0.038(4) 0.027(4) 0.044(5) -0.004(3) 0.009(4) -0.003(4)
C43 0.042(4) 0.044(5) 0.044(5) 0.005(4) 0.010(4) 0.007(4)
C44 0.055(5) 0.035(5) 0.043(5) 0.005(4) -0.000(4) 0.009(4)
C45 0.068(6) 0.043(5) 0.034(5) 0.001(4) 0.013(4) -0.001(4)
C46 0.063(5) 0.037(5) 0.042(5) 0.007(4) 0.016(4) -0.003(4)
C47 0.051(5) 0.026(4) 0.041(5) 0.004(4) 0.011(4) -0.003(4)
C48 0.026(4) 0.034(4) 0.056(5) 0.004(3) 0.016(4) 0.002(4)
C49 0.045(4) 0.039(5) 0.054(5) 0.008(4) 0.022(4) 0.010(4)
C50 0.068(6) 0.044(6) 0.085(8) 0.009(5) 0.047(6) 0.014(6)
C51 0.057(6) 0.033(5) 0.112(9) 0.004(4) 0.052(6) 0.007(6)
C52 0.034(4) 0.055(6) 0.082(7) -0.009(4) 0.016(5) -0.011(6)
C53 0.031(4) 0.046(5) 0.062(6) -0.002(4) 0.009(4) 0.005(4)
C54 0.031(4) 0.043(5) 0.031(4) -0.005(3) 0.013(3) 0.002(4)
C55 0.040(4) 0.047(5) 0.032(4) -0.009(4) 0.011(4) -0.006(4)
C56 0.036(4) 0.060(6) 0.042(5) 0.002(4) 0.011(4) 0.008(4)
C57 0.033(4) 0.070(7) 0.043(5) -0.015(4) 0.008(4) -0.004(5)
C58 0.049(5) 0.060(6) 0.043(5) -0.023(4) 0.012(4) -0.015(5)
C59 0.040(4) 0.046(5) 0.040(5) -0.005(4) 0.013(4) -0.006(4)
C60 0.024(3) 0.042(5) 0.035(4) 0.005(3) 0.011(3) -0.002(4)
C61 0.042(4) 0.044(5) 0.050(5) -0.005(4) 0.020(4) -0.009(4)
C62 0.039(4) 0.047(6) 0.076(7) -0.005(4) 0.012(5) -0.017(5)
C63 0.043(5) 0.041(5) 0.076(7) -0.002(4) 0.022(5) 0.008(5)
C64 0.037(4) 0.063(6) 0.046(5) -0.001(4) 0.019(4) 0.009(5)
C65 0.034(4) 0.050(5) 0.048(5) -0.001(4) 0.014(4) -0.004(4)
C66 0.034(4) 0.046(5) 0.026(4) -0.002(4) 0.000(3) -0.005(4)
C67 0.029(4) 0.046(5) 0.049(5) -0.005(4) 0.006(4) -0.012(4)
C68 0.031(4) 0.062(6) 0.058(6) 0.006(4) 0.004(4) -0.024(5)
C69 0.039(5) 0.063(7) 0.055(6) 0.012(4) -0.009(4) -0.015(5)
C70 0.068(6) 0.041(5) 0.042(5) 0.012(5) -0.008(5) -0.003(4)
C71 0.049(5) 0.057(6) 0.037(5) 0.002(4) 0.003(4) 0.006(4)
C72 0.035(4) 0.055(5) 0.032(4) -0.011(4) 0.009(4) -0.006(4)
C73 0.049(5) 0.094(8) 0.039(5) -0.003(5) 0.008(4) -0.020(5)
C74 0.075(7) 0.100(9) 0.036(5) -0.007(6) 0.001(5) -0.005(6)
C75 0.091(7) 0.076(8) 0.041(6) -0.004(6) 0.035(6) -0.003(5)
C76 0.088(8) 0.160(13) 0.054(7) 0.045(9) 0.038(7) 0.007(8)
C77 0.061(6) 0.148(12) 0.034(5) 0.041(7) 0.014(5) 0.004(6)
B1 0.031(4) 0.029(5) 0.041(5) 0.004(4) 0.007(4) 0.004(4)
B2 0.025(4) 0.044(5) 0.028(4) 0.001(4) 0.006(3) -0.007(4)

loop_
_atom_type_symbol
_atom_type_description
_atom_type_scat_dispersion_real
_atom_type_scat_dispersion_imag
_atom_type_scat_source
C C 0.0033 0.0016
;
International Tables for Crystallography
(1992, Vol. C, Tables 4.2.6.8 and 6.1.1.4)
;
H H 0.0000 0.0000
;
International Tables for Crystallography
(1992, Vol. C, Table 6.1.1.4)
;
B B 0.0013 0.0007
;
International Tables for Crystallography
(1992, Vol. C, Tables 4.2.6.8 and 6.1.1.4)
;
N N 0.0061 0.0033
;
International Tables for Crystallography
(1992, Vol. C, Tables 4.2.6.8 and 6.1.1.4)
;
Pt Pt -1.7033 8.3905
;
International Tables for Crystallography
(1992, Vol. C, Tables 4.2.6.8 and 6.1.1.4)
;
Rh Rh -1.1178 0.9187
;
International Tables for Crystallography
(1992, Vol. C, Tables 4.2.6.8 and 6.1.1.4)
;
S S 0.1246 0.1234
;
International Tables for Crystallography
(1992, Vol. C, Tables 4.2.6.8 and 6.1.1.4)
;

loop_
_geom_angle_atom_site_label_1
_geom_angle_atom_site_label_2
_geom_angle_atom_site_label_3
_geom_angle
_geom_angle_publ_flag
Rh1 Pt1 Rh2 58.92(3) yes
Rh1 Pt1 S1 51.08(5) yes
Rh1 Pt1 S2 50.87(5) yes
Rh1 Pt1 C1 132.1(3) yes
Rh1 Pt1 C6 120.54(17) yes
Rh2 Pt1 S1 48.60(5) yes
Rh2 Pt1 S2 48.77(4) yes
Rh2 Pt1 C1 127.59(18) yes
Rh2 Pt1 C6 139.4(2) yes
S1 Pt1 S2 84.31(7) yes
S1 Pt1 C1 95.1(2) yes
S1 Pt1 C6 167.1(2) yes
S2 Pt1 C1 174.8(2) yes
S2 Pt1 C6 96.9(2) yes
C1 Pt1 C6 84.8(3) yes
Pt1 Rh1 Rh2 62.954(18) yes
Pt1 Rh1 S1 51.83(5) yes
Pt1 Rh1 S2 52.20(5) yes
Pt1 Rh1 C10 131.4(3) yes
Pt1 Rh1 C11 111.8(3) yes
Pt1 Rh1 C12 120.8(3) yes
Pt1 Rh1 C13 150.6(3) yes
Pt1 Rh1 C14 167.4(3) yes
Rh2 Rh1 S1 50.57(5) yes
Rh2 Rh1 S2 50.82(5) yes
Rh2 Rh1 C10 138.5(3) yes
Rh2 Rh1 C11 170.4(3) yes
Rh2 Rh1 C12 151.6(3) yes
Rh2 Rh1 C13 124.7(3) yes
Rh2 Rh1 C14 118.6(3) yes
S1 Rh1 S2 85.83(7) yes
S1 Rh1 C10 170.4(3) yes
S1 Rh1 C11 133.7(3) yes
S1 Rh1 C12 107.1(3) yes
S1 Rh1 C13 108.1(3) yes
S1 Rh1 C14 139.8(2) yes
S2 Rh1 C10 103.0(3) yes
S2 Rh1 C11 119.6(3) yes
S2 Rh1 C12 156.3(3) yes
S2 Rh1 C13 156.8(3) yes
S2 Rh1 C14 117.9(3) yes
C10 Rh1 C11 38.2(4) yes
C10 Rh1 C12 63.4(4) yes
C10 Rh1 C13 64.9(3) yes
C10 Rh1 C14 38.3(3) yes
C11 Rh1 C12 37.7(4) yes
C11 Rh1 C13 64.0(4) yes
C11 Rh1 C14 64.7(4) yes
C12 Rh1 C13 37.4(4) yes
C12 Rh1 C14 64.6(4) yes
C13 Rh1 C14 40.4(4) yes
Pt1 Rh2 Rh1 58.13(3) yes
Pt1 Rh2 S1 49.57(5) yes
Pt1 Rh2 S2 49.88(5) yes
Pt1 Rh2 C20 138.7(3) yes
Pt1 Rh2 C21 170.9(3) yes
Pt1 Rh2 C22 149.8(4) yes
Pt1 Rh2 C23 124.3(4) yes
Pt1 Rh2 C24 119.5(3) yes
Rh1 Rh2 S1 50.88(5) yes
Rh1 Rh2 S2 50.69(5) yes
Rh1 Rh2 C20 137.1(2) yes
Rh1 Rh2 C21 117.2(3) yes
Rh1 Rh2 C22 124.3(4) yes
Rh1 Rh2 C23 150.7(4) yes
Rh1 Rh2 C24 170.9(4) yes
S1 Rh2 S2 85.96(7) yes
S1 Rh2 C20 169.0(2) yes
S1 Rh2 C21 135.2(3) yes
S1 Rh2 C22 105.8(3) yes
S1 Rh2 C23 105.8(4) yes
S1 Rh2 C24 135.7(4) yes
S2 Rh2 C20 105.1(2) yes
S2 Rh2 C21 121.0(3) yes
S2 Rh2 C22 158.8(4) yes
S2 Rh2 C23 157.0(4) yes
S2 Rh2 C24 120.5(4) yes
C20 Rh2 C21 38.2(4) yes
C20 Rh2 C22 63.8(4) yes
C20 Rh2 C23 63.9(4) yes
C20 Rh2 C24 37.8(4) yes
C21 Rh2 C22 39.1(4) yes
C21 Rh2 C23 63.9(5) yes
C21 Rh2 C24 63.7(4) yes
C22 Rh2 C23 36.6(6) yes
C22 Rh2 C24 62.8(5) yes
C23 Rh2 C24 38.4(5) yes
Pt1 S1 Rh1 77.09(6) yes
Pt1 S1 Rh2 81.82(7) yes
Rh1 S1 Rh2 78.55(6) yes
Pt1 S2 Rh1 76.93(7) yes
Pt1 S2 Rh2 81.35(6) yes
Rh1 S2 Rh2 78.49(6) yes
C1 N1 C2 110.8(6) yes
C1 N1 C5 120.0(6) yes
C2 N1 C5 129.1(7) yes
C1 N2 C3 110.2(6) yes
C1 N2 C4 126.1(7) yes
C3 N2 C4 123.6(6) yes
C5 N3 C6 121.9(6) yes
C5 N3 C7 127.7(6) yes
C6 N3 C7 110.3(7) yes
C6 N4 C8 110.3(7) yes
C6 N4 C9 125.7(6) yes
C8 N4 C9 123.8(7) yes
Pt1 C1 N1 122.4(5) yes
Pt1 C1 N2 132.1(6) yes
N1 C1 N2 105.1(6) yes
N1 C2 C3 106.3(8) yes
N2 C3 C2 107.6(7) yes
N1 C5 N3 110.5(6) yes
Pt1 C6 N3 119.9(6) yes
Pt1 C6 N4 135.4(5) yes
N3 C6 N4 104.7(6) yes
N3 C7 C8 107.3(7) yes
N4 C8 C7 107.4(7) yes
Rh1 C10 C11 69.5(5) yes
Rh1 C10 C14 70.0(4) yes
Rh1 C10 C15 126.5(7) yes
C11 C10 C14 108.2(8) yes
C11 C10 C15 125.7(8) yes
C14 C10 C15 126.1(9) yes
Rh1 C11 C10 72.3(5) yes
Rh1 C11 C12 71.8(6) yes
Rh1 C11 C16 125.0(7) yes
C10 C11 C12 108.6(8) yes
C10 C11 C16 126.6(11) yes
C12 C11 C16 124.7(11) yes
Rh1 C12 C11 70.5(6) yes
Rh1 C12 C13 71.1(6) yes
Rh1 C12 C17 127.9(8) yes
C11 C12 C13 110.3(10) yes
C11 C12 C17 125.2(9) yes
C13 C12 C17 124.4(10) yes
Rh1 C13 C12 71.5(6) yes
Rh1 C13 C14 69.9(5) yes
Rh1 C13 C18 123.2(8) yes
C12 C13 C14 106.7(8) yes
C12 C13 C18 127.3(10) yes
C14 C13 C18 125.9(9) yes
Rh1 C14 C10 71.7(5) yes
Rh1 C14 C13 69.7(5) yes
Rh1 C14 C19 127.4(7) yes
C10 C14 C13 106.0(8) yes
C10 C14 C19 126.9(9) yes
C13 C14 C19 126.9(8) yes
Rh2 C20 C21 69.7(5) yes
Rh2 C20 C24 69.5(6) yes
Rh2 C20 C25 126.4(6) yes
C21 C20 C24 106.8(9) yes
C21 C20 C25 126.9(10) yes
C24 C20 C25 126.3(10) yes
Rh2 C21 C20 72.1(5) yes
Rh2 C21 C22 70.7(7) yes
Rh2 C21 C26 124.6(6) yes
C20 C21 C22 106.7(9) yes
C20 C21 C26 126.4(11) yes
C22 C21 C26 126.9(11) yes
Rh2 C22 C21 70.3(5) yes
Rh2 C22 C23 71.6(7) yes
Rh2 C22 C27 124.2(9) yes
C21 C22 C23 109.2(10) yes
C21 C22 C27 121.5(13) yes
C23 C22 C27 129.2(12) yes
Rh2 C23 C22 71.8(6) yes
Rh2 C23 C24 70.3(5) yes
Rh2 C23 C28 127.0(9) yes
C22 C23 C24 108.0(11) yes
C22 C23 C28 125.0(13) yes
C24 C23 C28 126.9(13) yes
Rh2 C24 C20 72.7(5) yes
Rh2 C24 C23 71.3(6) yes
Rh2 C24 C29 124.6(7) yes
C20 C24 C23 109.2(10) yes
C20 C24 C29 125.3(13) yes
C23 C24 C29 125.4(12) yes
C31 C30 C35 114.4(6) yes
C31 C30 B1 123.2(7) yes
C35 C30 B1 122.4(7) yes
C30 C31 C32 122.7(8) yes
C31 C32 C33 120.4(8) yes
C32 C33 C34 118.4(7) yes
C33 C34 C35 120.4(8) yes
C30 C35 C34 123.7(8) yes
C37 C36 C41 115.3(7) yes
C37 C36 B1 120.7(7) yes
C41 C36 B1 124.0(7) yes
C36 C37 C38 123.0(7) yes
C37 C38 C39 120.0(8) yes
C38 C39 C40 119.2(8) yes
C39 C40 C41 120.1(7) yes
C36 C41 C40 122.4(8) yes
C43 C42 C47 113.5(8) yes
C43 C42 B1 124.4(7) yes
C47 C42 B1 122.1(7) yes
C42 C43 C44 122.9(8) yes
C43 C44 C45 121.1(8) yes
C44 C45 C46 118.2(8) yes
C45 C46 C47 120.4(8) yes
C42 C47 C46 123.9(7) yes
C49 C48 C53 115.1(7) yes
C49 C48 B1 124.1(7) yes
C53 C48 B1 120.7(7) yes
C48 C49 C50 121.8(8) yes
C49 C50 C51 121.6(10) yes
C50 C51 C52 118.8(9) yes
C51 C52 C53 120.2(9) yes
C48 C53 C52 122.5(8) yes
C55 C54 C59 113.8(6) yes
C55 C54 B2 120.3(7) yes
C59 C54 B2 125.9(7) yes
C54 C55 C56 123.4(8) yes
C55 C56 C57 119.7(8) yes
C56 C57 C58 119.7(7) yes
C57 C58 C59 119.7(8) yes
C54 C59 C58 123.5(8) yes
C61 C60 C65 114.4(8) yes
C61 C60 B2 126.4(7) yes
C65 C60 B2 119.1(7) yes
C60 C61 C62 124.2(9) yes
C61 C62 C63 118.9(9) yes
C62 C63 C64 120.4(9) yes
C63 C64 C65 119.1(8) yes
C60 C65 C64 123.0(8) yes
C67 C66 C71 115.1(8) yes
C67 C66 B2 123.1(7) yes
C71 C66 B2 121.8(7) yes
C66 C67 C68 121.7(8) yes
C67 C68 C69 121.6(9) yes
C68 C69 C70 118.2(9) yes
C69 C70 C71 120.2(9) yes
C66 C71 C70 123.1(9) yes
C73 C72 C77 112.8(8) yes
C73 C72 B2 123.0(7) yes
C77 C72 B2 124.2(7) yes
C72 C73 C74 123.4(9) yes
C73 C74 C75 121.2(9) yes
C74 C75 C76 116.4(10) yes
C75 C76 C77 122.2(12) yes
C72 C77 C76 123.7(9) yes
C30 B1 C36 106.2(6) yes
C30 B1 C42 110.8(6) yes
C30 B1 C48 109.1(6) yes
C36 B1 C42 111.5(6) yes
C36 B1 C48 109.6(6) yes
C42 B1 C48 109.6(7) yes
C54 B2 C60 108.0(6) yes
C54 B2 C66 111.1(6) yes
C54 B2 C72 109.7(6) yes
C60 B2 C66 110.4(6) yes
C60 B2 C72 109.2(7) yes
C66 B2 C72 108.4(6) yes
N1 C2 H2 126.864 no
C3 C2 H2 126.873 no
N2 C3 H3 126.217 no
C2 C3 H3 126.226 no
N2 C4 H4A 109.479 no
N2 C4 H4B 109.467 no
N2 C4 H4C 109.465 no
H4A C4 H4B 109.482 no
H4A C4 H4C 109.468 no
H4B C4 H4C 109.466 no
N1 C5 H5A 109.548 no
N1 C5 H5B 109.538 no
N3 C5 H5A 109.549 no
N3 C5 H5B 109.556 no
H5A C5 H5B 108.100 no
N3 C7 H7 126.372 no
C8 C7 H7 126.376 no
N4 C8 H8 126.292 no
C7 C8 H8 126.291 no
N4 C9 H9A 109.475 no
N4 C9 H9B 109.464 no
N4 C9 H9C 109.467 no
H9A C9 H9B 109.462 no
H9A C9 H9C 109.478 no
H9B C9 H9C 109.481 no
C10 C15 H15A 109.463 no
C10 C15 H15B 109.466 no
C10 C15 H15C 109.472 no
H15A C15 H15B 109.467 no
H15A C15 H15C 109.478 no
H15B C15 H15C 109.481 no
C11 C16 H16A 109.472 no
C11 C16 H16B 109.470 no
C11 C16 H16C 109.464 no
H16A C16 H16B 109.487 no
H16A C16 H16C 109.469 no
H16B C16 H16C 109.466 no
C12 C17 H17A 109.481 no
C12 C17 H17B 109.476 no
C12 C17 H17C 109.465 no
H17A C17 H17B 109.475 no
H17A C17 H17C 109.466 no
H17B C17 H17C 109.464 no
C13 C18 H18A 109.476 no
C13 C18 H18B 109.472 no
C13 C18 H18C 109.463 no
H18A C18 H18B 109.462 no
H18A C18 H18C 109.477 no
H18B C18 H18C 109.477 no
C14 C19 H19A 109.481 no
C14 C19 H19B 109.462 no
C14 C19 H19C 109.469 no
H19A C19 H19B 109.486 no
H19A C19 H19C 109.474 no
H19B C19 H19C 109.455 no
C20 C25 H25A 109.462 no
C20 C25 H25B 109.465 no
C20 C25 H25C 109.457 no
H25A C25 H25B 109.480 no
H25A C25 H25C 109.485 no
H25B C25 H25C 109.479 no
C21 C26 H26A 109.465 no
C21 C26 H26B 109.464 no
C21 C26 H26C 109.487 no
H26A C26 H26B 109.462 no
H26A C26 H26C 109.473 no
H26B C26 H26C 109.477 no
C22 C27 H27A 109.467 no
C22 C27 H27B 109.462 no
C22 C27 H27C 109.463 no
H27A C27 H27B 109.485 no
H27A C27 H27C 109.474 no
H27B C27 H27C 109.475 no
C23 C28 H28A 109.476 no
C23 C28 H28B 109.475 no
C23 C28 H28C 109.482 no
H28A C28 H28B 109.454 no
H28A C28 H28C 109.479 no
H28B C28 H28C 109.461 no
C24 C29 H29A 109.476 no
C24 C29 H29B 109.475 no
C24 C29 H29C 109.468 no
H29A C29 H29B 109.479 no
H29A C29 H29C 109.470 no
H29B C29 H29C 109.459 no
C30 C31 H31 118.672 no
C32 C31 H31 118.653 no
C31 C32 H32 119.783 no
C33 C32 H32 119.788 no
C32 C33 H33 120.798 no
C34 C33 H33 120.799 no
C33 C34 H34 119.824 no
C35 C34 H34 119.818 no
C30 C35 H35 118.152 no
C34 C35 H35 118.160 no
C36 C37 H37 118.506 no
C38 C37 H37 118.496 no
C37 C38 H38 120.010 no
C39 C38 H38 120.012 no
C38 C39 H39 120.401 no
C40 C39 H39 120.396 no
C39 C40 H40 119.939 no
C41 C40 H40 119.927 no
C36 C41 H41 118.810 no
C40 C41 H41 118.819 no
C42 C43 H43 118.569 no
C44 C43 H43 118.579 no
C43 C44 H44 119.437 no
C45 C44 H44 119.462 no
C44 C45 H45 120.884 no
C46 C45 H45 120.912 no
C45 C46 H46 119.796 no
C47 C46 H46 119.820 no
C42 C47 H47 118.059 no
C46 C47 H47 118.068 no
C48 C49 H49 119.090 no
C50 C49 H49 119.087 no
C49 C50 H50 119.178 no
C51 C50 H50 119.173 no
C50 C51 H51 120.627 no
C52 C51 H51 120.611 no
C51 C52 H52 119.928 no
C53 C52 H52 119.921 no
C48 C53 H53 118.769 no
C52 C53 H53 118.758 no
C54 C55 H55 118.316 no
C56 C55 H55 118.318 no
C55 C56 H56 120.128 no
C57 C56 H56 120.129 no
C56 C57 H57 120.124 no
C58 C57 H57 120.136 no
C57 C58 H58 120.134 no
C59 C58 H58 120.127 no
C54 C59 H59 118.228 no
C58 C59 H59 118.230 no
C60 C61 H61 117.913 no
C62 C61 H61 117.929 no
C61 C62 H62 120.567 no
C63 C62 H62 120.573 no
C62 C63 H63 119.807 no
C64 C63 H63 119.792 no
C63 C64 H64 120.441 no
C65 C64 H64 120.433 no
C60 C65 H65 118.501 no
C64 C65 H65 118.510 no
C66 C67 H67 119.148 no
C68 C67 H67 119.146 no
C67 C68 H68 119.176 no
C69 C68 H68 119.175 no
C68 C69 H69 120.891 no
C70 C69 H69 120.900 no
C69 C70 H70 119.884 no
C71 C70 H70 119.878 no
C66 C71 H71 118.471 no
C70 C71 H71 118.472 no
C72 C73 H73 118.275 no
C74 C73 H73 118.293 no
C73 C74 H74 119.398 no
C75 C74 H74 119.394 no
C74 C75 H75 121.810 no
C76 C75 H75 121.795 no
C75 C76 H76 118.893 no
C77 C76 H76 118.891 no
C72 C77 H77 118.136 no
C76 C77 H77 118.128 no

loop_
_geom_bond_atom_site_label_1
_geom_bond_atom_site_label_2
_geom_bond_distance
_geom_bond_publ_flag
Pt1 Rh1 2.8824(11) yes
Pt1 Rh2 3.0229(10) yes
Pt1 S1 2.3248(17) yes
Pt1 S2 2.3382(18) yes
Pt1 C1 2.005(8) yes
Pt1 C6 1.998(6) yes
Rh1 Rh2 2.9068(13) yes
Rh1 S1 2.3008(17) yes
Rh1 S2 2.295(2) yes
Rh1 C10 2.184(8) yes
Rh1 C11 2.148(8) yes
Rh1 C12 2.164(11) yes
Rh1 C13 2.159(10) yes
Rh1 C14 2.161(8) yes
Rh2 S1 2.291(2) yes
Rh2 S2 2.2995(16) yes
Rh2 C20 2.182(9) yes
Rh2 C21 2.149(9) yes
Rh2 C22 2.155(11) yes
Rh2 C23 2.153(9) yes
Rh2 C24 2.140(9) yes
N1 C1 1.345(9) yes
N1 C2 1.375(11) yes
N1 C5 1.437(8) yes
N2 C1 1.326(8) yes
N2 C3 1.382(12) yes
N2 C4 1.442(9) yes
N3 C5 1.437(11) yes
N3 C6 1.369(9) yes
N3 C7 1.368(10) yes
N4 C6 1.344(10) yes
N4 C8 1.381(9) yes
N4 C9 1.461(11) yes
C2 C3 1.319(12) yes
C7 C8 1.329(13) yes
C10 C11 1.417(14) yes
C10 C14 1.427(11) yes
C10 C15 1.488(13) yes
C11 C12 1.395(15) yes
C11 C16 1.485(14) yes
C12 C13 1.388(14) yes
C12 C17 1.51(2) yes
C13 C14 1.491(13) yes
C13 C18 1.470(14) yes
C14 C19 1.463(13) yes
C20 C21 1.418(14) yes
C20 C24 1.400(14) yes
C20 C25 1.495(13) yes
C21 C22 1.439(15) yes
C21 C26 1.474(14) yes
C22 C23 1.35(2) yes
C22 C27 1.52(3) yes
C23 C24 1.413(18) yes
C23 C28 1.50(3) yes
C24 C29 1.491(18) yes
C30 C31 1.406(11) yes
C30 C35 1.389(11) yes
C30 B1 1.668(9) yes
C31 C32 1.384(10) yes
C32 C33 1.374(12) yes
C33 C34 1.383(12) yes
C34 C35 1.369(10) yes
C36 C37 1.382(10) yes
C36 C41 1.395(11) yes
C36 B1 1.653(12) yes
C37 C38 1.385(11) yes
C38 C39 1.379(11) yes
C39 C40 1.360(12) yes
C40 C41 1.397(11) yes
C42 C43 1.398(11) yes
C42 C47 1.404(12) yes
C42 B1 1.634(13) yes
C43 C44 1.393(12) yes
C44 C45 1.363(13) yes
C45 C46 1.374(11) yes
C46 C47 1.378(12) yes
C48 C49 1.402(12) yes
C48 C53 1.395(11) yes
C48 B1 1.642(12) yes
C49 C50 1.379(12) yes
C50 C51 1.361(14) yes
C51 C52 1.366(15) yes
C52 C53 1.398(13) yes
C54 C55 1.404(10) yes
C54 C59 1.384(11) yes
C54 B2 1.650(9) yes
C55 C56 1.387(10) yes
C56 C57 1.356(13) yes
C57 C58 1.366(12) yes
C58 C59 1.390(10) yes
C60 C61 1.371(11) yes
C60 C65 1.417(11) yes
C60 B2 1.635(12) yes
C61 C62 1.385(13) yes
C62 C63 1.368(15) yes
C63 C64 1.378(12) yes
C64 C65 1.374(13) yes
C66 C67 1.399(11) yes
C66 C71 1.386(12) yes
C66 B2 1.649(12) yes
C67 C68 1.398(12) yes
C68 C69 1.357(14) yes
C69 C70 1.378(14) yes
C70 C71 1.395(13) yes
C72 C73 1.378(10) yes
C72 C77 1.371(14) yes
C72 B2 1.658(12) yes
C73 C74 1.390(14) yes
C74 C75 1.360(16) yes
C75 C76 1.339(14) yes
C76 C77 1.378(16) yes
C2 H2 0.950 no
C3 H3 0.950 no
C4 H4A 0.980 no
C4 H4B 0.980 no
C4 H4C 0.980 no
C5 H5A 0.990 no
C5 H5B 0.990 no
C7 H7 0.950 no
C8 H8 0.950 no
C9 H9A 0.980 no
C9 H9B 0.980 no
C9 H9C 0.980 no
C15 H15A 0.980 no
C15 H15B 0.980 no
C15 H15C 0.980 no
C16 H16A 0.980 no
C16 H16B 0.980 no
C16 H16C 0.980 no
C17 H17A 0.980 no
C17 H17B 0.980 no
C17 H17C 0.980 no
C18 H18A 0.980 no
C18 H18B 0.980 no
C18 H18C 0.980 no
C19 H19A 0.980 no
C19 H19B 0.980 no
C19 H19C 0.980 no
C25 H25A 0.980 no
C25 H25B 0.980 no
C25 H25C 0.980 no
C26 H26A 0.980 no
C26 H26B 0.980 no
C26 H26C 0.980 no
C27 H27A 0.980 no
C27 H27B 0.980 no
C27 H27C 0.980 no
C28 H28A 0.980 no
C28 H28B 0.980 no
C28 H28C 0.980 no
C29 H29A 0.980 no
C29 H29B 0.980 no
C29 H29C 0.980 no
C31 H31 0.950 no
C32 H32 0.950 no
C33 H33 0.950 no
C34 H34 0.950 no
C35 H35 0.950 no
C37 H37 0.950 no
C38 H38 0.950 no
C39 H39 0.950 no
C40 H40 0.950 no
C41 H41 0.950 no
C43 H43 0.950 no
C44 H44 0.950 no
C45 H45 0.950 no
C46 H46 0.950 no
C47 H47 0.950 no
C49 H49 0.950 no
C50 H50 0.950 no
C51 H51 0.950 no
C52 H52 0.950 no
C53 H53 0.950 no
C55 H55 0.950 no
C56 H56 0.950 no
C57 H57 0.950 no
C58 H58 0.950 no
C59 H59 0.950 no
C61 H61 0.950 no
C62 H62 0.950 no
C63 H63 0.950 no
C64 H64 0.950 no
C65 H65 0.950 no
C67 H67 0.950 no
C68 H68 0.950 no
C69 H69 0.950 no
C70 H70 0.950 no
C71 H71 0.950 no
C73 H73 0.950 no
C74 H74 0.950 no
C75 H75 0.950 no
C76 H76 0.950 no
C77 H77 0.950 no

loop_
_geom_contact_atom_site_label_1
_geom_contact_atom_site_label_2
_geom_contact_distance
_geom_contact_publ_flag
_geom_contact_site_symmetry_2
Pt1 C4 3.535(7) no .
Pt1 C5 3.172(8) no .
S2 C9 3.398(9) no .
N1 C4 3.529(9) no .
N1 C6 2.864(10) no .
N1 C7 3.522(10) no .
N2 C5 3.490(9) no .
N3 C1 2.866(8) no .
N3 C2 3.506(11) no .
N3 C9 3.573(11) no .
N4 C5 3.526(11) no .
C2 C4 3.563(12) no .
C3 C5 3.563(10) no .
C5 C8 3.571(12) no .
C7 C9 3.588(12) no .
C15 C16 3.17(2) no .
C15 C19 3.181(14) no .
C16 C17 3.11(3) no .
C17 C18 3.133(19) no .
C18 C19 3.233(18) no .
C25 C26 3.19(2) no .
C25 C29 3.15(2) no .
C26 C27 3.12(3) no .
C27 C28 3.17(3) no .
C28 C29 3.17(3) no .
C30 C33 2.839(9) no .
C30 C37 3.144(10) no .
C30 C47 3.360(11) no .
C30 C49 3.086(11) no .
C31 C34 2.733(12) no .
C31 C42 3.110(9) no .
C31 C47 3.214(10) no .
C31 C48 3.575(10) no .
C32 C35 2.729(12) no .
C35 C36 2.983(9) no .
C35 C37 3.244(10) no .
C35 C48 3.520(10) no .
C35 C49 3.489(11) no .
C36 C39 2.827(11) no .
C36 C43 3.057(12) no .
C36 C49 3.519(11) no .
C36 C53 3.518(12) no .
C37 C40 2.734(11) no .
C37 C42 3.295(12) no .
C37 C43 3.208(12) no .
C38 C41 2.734(12) no .
C41 C48 3.013(11) no .
C41 C53 3.576(12) no .
C42 C45 2.856(12) no .
C42 C53 3.016(12) no .
C43 C46 2.733(13) no .
C44 C47 2.716(11) no .
C47 C48 3.187(12) no .
C47 C53 3.278(12) no .
C48 C51 2.833(12) no .
C49 C52 2.742(12) no .
C50 C53 2.723(14) no .
C54 C57 2.832(10) no .
C54 C65 3.080(12) no .
C54 C71 3.328(11) no .
C54 C77 3.122(13) no .
C55 C58 2.722(12) no .
C55 C60 3.053(10) no .
C55 C65 3.302(11) no .
C55 C72 3.392(9) no .
C55 C77 3.303(11) no .
C56 C59 2.729(11) no .
C59 C66 3.105(10) no .
C59 C71 3.237(10) no .
C60 C63 2.816(12) no .
C60 C67 3.006(11) no .
C60 C73 3.572(12) no .
C60 C77 3.467(14) no .
C61 C64 2.734(13) no .
C61 C72 3.042(12) no .
C62 C65 2.739(12) no .
C65 C66 3.343(11) no .
C65 C67 3.276(11) no .
C66 C69 2.846(12) no .
C66 C73 3.011(12) no .
C67 C70 2.742(13) no .
C68 C71 2.723(13) no .
C71 C72 3.192(13) no .
C71 C73 3.238(14) no .
C72 C75 2.854(13) no .
C73 C76 2.676(17) no .
C74 C77 2.679(13) no .
N2 C58 3.497(12) no 3_666
C1 C58 3.536(12) no 3_666
C2 C31 3.413(12) no .
C2 C49 3.545(13) no .
C4 C39 3.564(10) no 2_546
C5 C51 3.530(14) no .
C5 C52 3.510(11) no .
C6 C58 3.579(11) no 3_666
C7 C46 3.529(11) no .
C7 C47 3.572(11) no .
C8 C69 3.520(12) no .
C9 C59 3.553(12) no .
C9 C67 3.582(11) no .
C15 C40 3.565(12) no 3_566
C15 C41 3.536(11) no 3_566
C17 C33 3.264(17) no 2_546
C17 C34 3.358(16) no 2_546
C18 C31 3.557(15) no 1_545
C18 C32 3.452(15) no 1_545
C18 C33 3.410(14) no 1_545
C18 C34 3.500(15) no 1_545
C21 C63 3.541(12) no 3_656
C25 C56 3.503(15) no .
C26 C63 3.512(13) no 3_656
C31 C2 3.413(12) no .
C31 C18 3.557(15) no 1_565
C32 C18 3.452(15) no 1_565
C33 C17 3.264(17) no 2_556
C33 C18 3.410(14) no 1_565
C34 C17 3.358(16) no 2_556
C34 C18 3.500(15) no 1_565
C39 C4 3.564(10) no 2_556
C40 C15 3.565(12) no 3_566
C41 C15 3.536(11) no 3_566
C46 C7 3.529(11) no .
C47 C7 3.572(11) no .
C49 C2 3.545(13) no .
C51 C5 3.530(14) no .
C52 C5 3.510(11) no .
C56 C25 3.503(15) no .
C58 N2 3.497(12) no 3_666
C58 C1 3.536(12) no 3_666
C58 C6 3.579(11) no 3_666
C59 C9 3.553(12) no .
C63 C21 3.541(12) no 3_656
C63 C26 3.512(13) no 3_656
C67 C9 3.582(11) no .
C69 C8 3.520(12) no .
Pt1 H4A 3.0211 no .
Pt1 H5A 3.1173 no .
Pt1 H9B 3.2441 no .
Rh1 H15A 3.3901 no .
Rh1 H15C 3.5494 no .
Rh1 H16B 3.3235 no .
Rh1 H16C 3.4945 no .
Rh1 H17A 3.4918 no .
Rh1 H17C 3.4902 no .
Rh1 H18B 3.3272 no .
Rh1 H18C 3.4041 no .
Rh1 H19A 3.4275 no .
Rh1 H19C 3.4536 no .
Rh2 H25B 3.4107 no .
Rh2 H25C 3.5298 no .
Rh2 H26B 3.4498 no .
Rh2 H26C 3.3305 no .
Rh2 H27A 3.4136 no .
Rh2 H27C 3.4386 no .
Rh2 H28B 3.4122 no .
Rh2 H28C 3.5042 no .
Rh2 H29B 3.2902 no .
Rh2 H29C 3.5128 no .
S1 H4A 3.0777 no .
S1 H4B 3.5868 no .
S1 H18B 3.4269 no .
S1 H27A 3.4313 no .
S1 H28B 3.4476 no .
S2 H9A 3.1232 no .
S2 H9B 3.0401 no .
S2 H15A 3.4036 no .
S2 H25B 3.4991 no .
N1 H3 3.0798 no .
N2 H2 3.1044 no .
N3 H8 3.0936 no .
N4 H7 3.1072 no .
C1 H2 3.1525 no .
C1 H3 3.1325 no .
C1 H4A 2.5633 no .
C1 H4B 3.0173 no .
C1 H4C 3.1368 no .
C1 H5A 2.6990 no .
C1 H5B 3.2181 no .
C2 H5A 3.1482 no .
C2 H5B 2.6388 no .
C3 H4A 3.2619 no .
C3 H4B 2.8458 no .
C3 H4C 2.6566 no .
C4 H3 2.7761 no .
C4 H28B 3.4440 no .
C4 H28C 3.0064 no .
C5 H2 2.8737 no .
C5 H7 2.8350 no .
C6 H5A 2.7841 no .
C6 H5B 3.2503 no .
C6 H7 3.1607 no .
C6 H8 3.1493 no .
C6 H9A 2.9644 no .
C6 H9B 2.6185 no .
C6 H9C 3.2161 no .
C7 H5A 3.1019 no .
C7 H5B 2.6100 no .
C8 H9A 2.9539 no .
C8 H9B 3.2455 no .
C8 H9C 2.6195 no .
C9 H8 2.7942 no .
C10 H16A 2.9413 no .
C10 H16B 2.7798 no .
C10 H16C 3.3527 no .
C10 H19A 2.7313 no .
C10 H19B 2.9869 no .
C10 H19C 3.3304 no .
C11 H15A 2.7480 no .
C11 H15B 2.9570 no .
C11 H15C 3.3414 no .
C11 H17A 3.3108 no .
C11 H17B 3.0058 no .
C11 H17C 2.7046 no .
C12 H16A 3.0584 no .
C12 H16B 3.2501 no .
C12 H16C 2.6374 no .
C12 H18A 2.9674 no .
C12 H18B 2.7187 no .
C12 H18C 3.3015 no .
C13 H17A 2.6857 no .
C13 H17B 2.9898 no .
C13 H17C 3.2977 no .
C13 H19A 3.3740 no .
C13 H19B 3.0802 no .
C13 H19C 2.7512 no .
C14 H15A 3.2938 no .
C14 H15B 3.1026 no .
C14 H15C 2.6871 no .
C14 H18A 3.1178 no .
C14 H18B 3.3504 no .
C14 H18C 2.7184 no .
C15 H16A 3.3157 no .
C15 H16B 2.9867 no .
C15 H19A 2.9069 no .
C15 H19B 3.4453 no .
C16 H5A 3.4731 no .
C16 H15A 2.9423 no .
C16 H15B 3.3639 no .
C16 H17B 3.4279 no .
C16 H17C 2.7867 no .
C17 H16A 3.5429 no .
C17 H16C 2.7094 no .
C17 H18A 3.3531 no .
C17 H18B 2.8890 no .
C18 H17A 2.8078 no .
C18 H17B 3.4675 no .
C18 H19B 3.5894 no .
C18 H19C 2.9008 no .
C19 H15C 2.8112 no .
C19 H18C 2.8827 no .
C19 H26B 3.4162 no .
C19 H26C 3.0351 no .
C20 H26A 3.0566 no .
C20 H26B 2.6864 no .
C20 H26C 3.2943 no .
C20 H29A 3.0872 no .
C20 H29B 3.2566 no .
C20 H29C 2.6534 no .
C21 H25A 3.0925 no .
C21 H25B 3.3077 no .
C21 H25C 2.7096 no .
C21 H27A 3.3106 no .
C21 H27B 3.0524 no .
C21 H27C 2.6553 no .
C22 H26A 2.9894 no .
C22 H26B 3.3557 no .
C22 H26C 2.7610 no .
C22 H28A 2.9143 no .
C22 H28B 2.6931 no .
C22 H28C 3.2786 no .
C23 H4A 3.5456 no .
C23 H27A 2.7694 no .
C23 H27B 3.0109 no .
C23 H27C 3.3178 no .
C23 H29A 2.9204 no .
C23 H29B 2.7672 no .
C23 H29C 3.3458 no .
C24 H25A 2.9741 no .
C24 H25B 2.7431 no .
C24 H25C 3.3310 no .
C24 H28A 3.0700 no .
C24 H28B 3.3136 no .
C24 H28C 2.7155 no .
C25 H26A 3.5786 no .
C25 H26B 2.8366 no .
C25 H29C 2.7458 no .
C26 H19A 3.4203 no .
C26 H19C 3.0510 no .
C26 H25C 2.8333 no .
C26 H27B 3.4985 no .
C26 H27C 2.7333 no .
C27 H26A 3.3356 no .
C27 H26C 2.8570 no .
C27 H28A 3.4026 no .
C27 H28B 2.9153 no .
C28 H4A 3.0067 no .
C28 H4B 3.5232 no .
C28 H27A 2.9396 no .
C28 H27B 3.4280 no .
C28 H29A 3.2893 no .
C28 H29B 3.0043 no .
C29 H25A 3.3746 no .
C29 H25B 2.8980 no .
C29 H28A 3.5686 no .
C29 H28C 2.8242 no .
C30 H32 3.2965 no .
C30 H34 3.2777 no .
C30 H37 2.9125 no .
C30 H47 3.2298 no .
C30 H49 2.7404 no .
C31 H33 3.2552 no .
C31 H35 3.2148 no .
C31 H47 2.9369 no .
C32 H34 3.2296 no .
C33 H31 3.2405 no .
C33 H35 3.2340 no .
C34 H32 3.2305 no .
C35 H31 3.2153 no .
C35 H33 3.2481 no .
C35 H37 3.1161 no .
C35 H49 2.8197 no .
C36 H35 2.6079 no .
C36 H38 3.2793 no .
C36 H40 3.2957 no .
C36 H43 2.6441 no .
C36 H49 3.5434 no .
C36 H53 3.5521 no .
C37 H35 2.9061 no .
C37 H39 3.2541 no .
C37 H41 3.2097 no .
C37 H43 2.5584 no .
C38 H40 3.2235 no .
C38 H43 3.4156 no .
C39 H37 3.2411 no .
C39 H41 3.2366 no .
C40 H38 3.2213 no .
C41 H35 3.2619 no .
C41 H37 3.2099 no .
C41 H39 3.2519 no .
C41 H43 3.5658 no .
C42 H31 2.7574 no .
C42 H37 3.1313 no .
C42 H44 3.2955 no .
C42 H46 3.3004 no .
C42 H53 2.6371 no .
C43 H37 3.0143 no .
C43 H45 3.2614 no .
C43 H47 3.2081 no .
C43 H53 3.3428 no .
C44 H46 3.2102 no .
C45 H43 3.2428 no .
C45 H47 3.2320 no .
C46 H31 3.4555 no .
C46 H44 3.2094 no .
C47 H31 2.4992 no .
C47 H43 3.2122 no .
C47 H45 3.2502 no .
C47 H53 2.8985 no .
C48 H35 3.5145 no .
C48 H41 2.5956 no .
C48 H47 2.9407 no .
C48 H50 3.2781 no .
C48 H52 3.2974 no .
C49 H35 3.4240 no .
C49 H41 3.0557 no .
C49 H51 3.2502 no .
C49 H53 3.2263 no .
C50 H52 3.2073 no .
C51 H49 3.2376 no .
C51 H53 3.2425 no .
C52 H50 3.2035 no .
C53 H41 2.9911 no .
C53 H47 3.1122 no .
C53 H49 3.2269 no .
C53 H51 3.2587 no .
C54 H56 3.3057 no .
C54 H58 3.2900 no .
C54 H65 2.7903 no .
C54 H71 3.1816 no .
C54 H77 2.7672 no .
C55 H57 3.2342 no .
C55 H59 3.2036 no .
C55 H65 3.1276 no .
C55 H77 2.5992 no .
C56 H58 3.2130 no .
C56 H77 3.5490 no .
C57 H55 3.2185 no .
C57 H59 3.2290 no .
C58 H56 3.2145 no .
C59 H55 3.2009 no .
C59 H57 3.2441 no .
C59 H65 3.5220 no .
C59 H71 2.9968 no .
C60 H55 2.7350 no .
C60 H62 3.2818 no .
C60 H64 3.3062 no .
C60 H67 2.5893 no .
C60 H77 3.4905 no .
C61 H55 3.4118 no .
C61 H63 3.2323 no .
C61 H65 3.2062 no .
C61 H67 3.3614 no .
C62 H64 3.2412 no .
C63 H61 3.2182 no .
C63 H65 3.2239 no .
C64 H62 3.2433 no .
C64 H67 3.4492 no .
C65 H55 3.0867 no .
C65 H61 3.2103 no .
C65 H63 3.2313 no .
C65 H67 2.6497 no .
C66 H59 2.7185 no .
C66 H65 3.2321 no .
C66 H68 3.2896 no .
C66 H70 3.2903 no .
C66 H73 2.6009 no .
C67 H65 3.1944 no .
C67 H69 3.2666 no .
C67 H71 3.2146 no .
C67 H73 3.3587 no .
C68 H70 3.2084 no .
C69 H67 3.2494 no .
C69 H71 3.2505 no .
C70 H59 3.4668 no .
C70 H68 3.2074 no .
C71 H59 2.5471 no .
C71 H67 3.2165 no .
C71 H69 3.2683 no .
C71 H73 2.7672 no .
C72 H55 3.3045 no .
C72 H61 2.6365 no .
C72 H71 2.9614 no .
C72 H74 3.2794 no .
C72 H76 3.2619 no .
C73 H61 3.0514 no .
C73 H71 3.0669 no .
C73 H75 3.2627 no .
C73 H77 3.1580 no .
C74 H76 3.1577 no .
C75 H73 3.2367 no .
C75 H77 3.2146 no .
C76 H74 3.1574 no .
C77 H55 3.0840 no .
C77 H61 3.1265 no .
C77 H73 3.1583 no .
C77 H75 3.2438 no .
B1 H31 2.8317 no .
B1 H35 2.7894 no .
B1 H37 2.7423 no .
B1 H41 2.8291 no .
B1 H43 2.8228 no .
B1 H47 2.7736 no .
B1 H49 2.8350 no .
B1 H53 2.7535 no .
B2 H55 2.7506 no .
B2 H59 2.8438 no .
B2 H61 2.8264 no .
B2 H65 2.7319 no .
B2 H67 2.8170 no .
B2 H71 2.7665 no .
B2 H73 2.7876 no .
B2 H77 2.8048 no .
H2 H3 2.4510 no .
H2 H5A 3.5094 no .
H2 H5B 2.6274 no .
H3 H4B 2.9911 no .
H3 H4C 2.6841 no .
H4A H28B 2.9394 no .
H4A H28C 2.3639 no .
H4A H29B 2.9701 no .
H4B H28B 3.0795 no .
H4B H28C 3.0547 no .
H4C H28C 3.1527 no .
H5A H7 3.4216 no .
H5A H16B 3.3197 no .
H5A H16C 2.7731 no .
H5A H17C 3.4119 no .
H5B H7 2.5801 no .
H7 H8 2.4548 no .
H8 H9A 3.1526 no .
H8 H9C 2.6056 no .
H15A H16A 3.1833 no .
H15A H16B 2.4697 no .
H15B H16A 3.2156 no .
H15B H16B 3.2962 no .
H15B H19A 3.4474 no .
H15C H19A 2.2780 no .
H15C H19B 3.1078 no .
H16A H17C 3.3060 no .
H16B H17C 3.5332 no .
H16C H17A 3.5574 no .
H16C H17B 3.0752 no .
H16C H17C 2.1251 no .
H17A H18A 3.0800 no .
H17A H18B 2.2904 no .
H17B H18A 3.4093 no .
H17B H18B 3.3446 no .
H18A H19C 3.3441 no .
H18C H19B 3.3098 no .
H18C H19C 2.2895 no .
H18C H26C 3.2065 no .
H18C H27C 2.9271 no .
H19A H26B 2.9183 no .
H19A H26C 3.0228 no .
H19C H26B 3.0190 no .
H19C H26C 2.2639 no .
H25A H26B 3.3259 no .
H25A H29A 3.5923 no .
H25A H29C 2.9830 no .
H25B H29A 3.4864 no .
H25B H29B 3.5916 no .
H25B H29C 2.2486 no .
H25C H26A 3.2715 no .
H25C H26B 2.2190 no .
H26A H27B 3.4393 no .
H26A H27C 3.0001 no .
H26C H27B 3.3498 no .
H26C H27C 2.2065 no .
H27A H28A 3.2653 no .
H27A H28B 2.3987 no .
H27B H28A 3.3741 no .
H27B H28B 3.2630 no .
H28A H29A 3.4165 no .
H28A H29B 3.5402 no .
H28C H29A 2.9570 no .
H28C H29B 2.4007 no .
H31 H32 2.3113 no .
H31 H47 2.1932 no .
H32 H33 2.3326 no .
H33 H34 2.3424 no .
H34 H35 2.2896 no .
H35 H37 3.0371 no .
H35 H49 2.7614 no .
H37 H38 2.3140 no .
H37 H43 2.4906 no .
H38 H39 2.3346 no .
H39 H40 2.3149 no .
H40 H41 2.3293 no .
H41 H49 3.3522 no .
H41 H53 3.2710 no .
H43 H44 2.3148 no .
H44 H45 2.3186 no .
H45 H46 2.3342 no .
H46 H47 2.2977 no .
H47 H53 2.9766 no .
H49 H50 2.3048 no .
H50 H51 2.3080 no .
H51 H52 2.3234 no .
H52 H53 2.3292 no .
H55 H56 2.3149 no .
H55 H65 3.1772 no .
H55 H77 2.3653 no .
H56 H57 2.3096 no .
H57 H58 2.3201 no .
H58 H59 2.3161 no .
H59 H71 2.3586 no .
H61 H62 2.3138 no .
H61 H73 3.3399 no .
H61 H77 3.4705 no .
H62 H63 2.3237 no .
H63 H64 2.3311 no .
H64 H65 2.3085 no .
H65 H67 2.7189 no .
H67 H68 2.3240 no .
H68 H69 2.3079 no .
H69 H70 2.3398 no .
H70 H71 2.3217 no .
H71 H73 2.8215 no .
H73 H74 2.3072 no .
H74 H75 2.3270 no .
H75 H76 2.2986 no .
H76 H77 2.2856 no .
Pt1 H58 3.3702 no 3_666
S1 H34 3.2675 no 2_546
S1 H35 3.1850 no 2_546
S2 H64 3.4801 no .
S2 H65 3.2195 no .
N1 H34 2.9216 no 2_546
N1 H57 3.4457 no 3_666
N2 H34 3.2525 no 2_546
N2 H35 3.3220 no 2_546
N2 H58 3.4990 no 3_666
N3 H47 3.4003 no .
N3 H57 2.9391 no 3_666
N4 H57 3.0421 no 3_666
N4 H58 3.0550 no 3_666
C1 H34 2.8306 no 2_546
C1 H58 3.2870 no 3_666
C2 H31 3.2968 no .
C2 H34 3.4420 no 2_546
C2 H47 3.5157 no .
C2 H49 3.5181 no .
C3 H17A 3.5460 no 2_556
C4 H35 3.3250 no 2_546
C4 H59 3.4918 no 3_666
C4 H71 3.5193 no 3_666
C5 H34 3.4221 no 2_546
C5 H47 3.2900 no .
C6 H57 3.0636 no 3_666
C6 H58 2.9566 no 3_666
C7 H46 3.0147 no .
C7 H47 3.0654 no .
C7 H52 3.1218 no 3_566
C7 H57 2.9085 no 3_666
C8 H46 3.3552 no .
C8 H52 3.4731 no 3_566
C8 H57 2.9749 no 3_666
C8 H69 3.4064 no .
C9 H58 3.1309 no 3_666
C9 H59 3.0853 no .
C12 H37 3.2410 no 1_545
C13 H37 2.9521 no 1_545
C14 H37 3.5488 no 1_545
C15 H43 3.3691 no 3_566
C15 H44 3.3506 no 1_545
C15 H64 3.2614 no .
C16 H53 2.9004 no 3_566
C17 H3 3.3605 no 2_546
C17 H33 3.1651 no 2_546
C17 H34 3.3067 no 2_546
C17 H38 3.2752 no 1_545
C17 H76 3.3898 no 4_455
C18 H37 3.1159 no 1_545
C18 H50 3.3137 no 2_546
C19 H31 3.4343 no 1_545
C19 H56 3.4850 no 3_656
C19 H64 3.4481 no .
C20 H63 3.4513 no 3_656
C21 H63 3.5303 no 3_656
C22 H62 3.4745 no 3_656
C23 H73 3.4092 no 4_555
C24 H74 3.3427 no 4_555
C25 H26B 3.4932 no 3_656
C25 H56 3.4964 no .
C25 H65 3.3904 no .
C26 H25C 3.4245 no 3_656
C26 H55 3.1874 no 3_656
C27 H50 3.3053 no 2_546
C28 H40 3.3945 no 2_546
C28 H73 3.0913 no 4_555
C29 H9C 3.1926 no 3_666
C29 H74 3.3279 no 4_555
C30 H2 3.0159 no .
C30 H18A 2.8859 no 1_565
C31 H2 2.6733 no .
C31 H18A 3.0627 no 1_565
C31 H18C 3.1714 no 1_565
C31 H19B 3.3623 no 1_565
C31 H19C 3.3582 no 1_565
C31 H56 3.2844 no 3_666
C32 H2 3.1961 no .
C32 H3 3.4976 no .
C32 H17A 3.4922 no 2_556
C32 H18A 3.1423 no 1_565
C32 H18C 2.8611 no 1_565
C32 H19C 3.5365 no 1_565
C32 H56 3.5320 no 3_666
C32 H76 3.5545 no 3_666
C32 H77 3.1358 no 3_666
C33 H17A 2.9260 no 2_556
C33 H17B 3.5929 no 2_556
C33 H17C 2.8111 no 2_556
C33 H18A 2.9993 no 1_565
C33 H18C 3.0379 no 1_565
C33 H50 3.0718 no 2_556
C33 H76 3.1685 no 3_666
C34 H17A 2.8887 no 2_556
C34 H17C 2.9199 no 2_556
C34 H18A 2.7773 no 1_565
C34 H18C 3.5077 no 1_565
C35 H4B 3.5145 no 2_556
C35 H17A 3.4532 no 2_556
C35 H18A 2.7049 no 1_565
C36 H4B 3.4144 no 2_556
C36 H15B 3.1851 no 3_566
C37 H4B 3.2023 no 2_556
C37 H15B 3.4047 no 3_566
C37 H17B 3.5322 no 1_565
C37 H18A 3.2241 no 1_565
C37 H44 3.1048 no 3_576
C38 H4B 2.9541 no 2_556
C38 H15B 3.5355 no 3_566
C38 H17B 3.1438 no 1_565
C38 H44 2.9661 no 3_576
C38 H45 3.1545 no 3_576
C39 H4B 2.8684 no 2_556
C39 H4C 3.3691 no 2_556
C39 H15B 3.4547 no 3_566
C39 H45 3.2975 no 3_576
C39 H63 3.5835 no 3_566
C40 H4B 3.0262 no 2_556
C40 H15A 3.4493 no 3_566
C40 H15B 3.2283 no 3_566
C40 H15C 3.4310 no 3_566
C40 H28B 3.2549 no 2_556
C40 H67 3.2870 no 3_566
C41 H4B 3.2872 no 2_556
C41 H15A 3.2425 no 3_566
C41 H15B 3.0663 no 3_566
C41 H28B 3.3416 no 2_556
C41 H67 3.5593 no 3_566
C41 H68 3.5246 no 3_566
C42 H16A 3.2439 no 3_566
C42 H19B 2.9314 no 1_565
C43 H15B 3.0963 no 3_566
C43 H16A 2.9216 no 3_566
C43 H19B 2.8976 no 1_565
C43 H44 3.1880 no 3_576
C44 H15B 3.1242 no 1_565
C44 H16A 2.9194 no 3_566
C44 H19B 2.9084 no 1_565
C44 H38 3.4803 no 3_576
C44 H43 3.1778 no 3_576
C45 H16A 3.2542 no 3_566
C45 H19B 2.8870 no 1_565
C45 H38 3.3998 no 3_576
C45 H75 3.0580 no 2_555
C46 H7 2.9152 no .
C46 H16A 3.4806 no 3_566
C46 H19B 2.8821 no 1_565
C46 H56 3.5308 no 3_666
C46 H75 3.2001 no 2_555
C47 H5B 3.4313 no .
C47 H7 2.9441 no .
C47 H16A 3.4438 no 3_566
C47 H19B 2.8965 no 1_565
C47 H56 3.4949 no 3_666
C48 H2 3.1622 no .
C48 H5B 2.9267 no .
C49 H2 2.8321 no .
C49 H5B 3.1170 no .
C49 H18B 3.3752 no 2_556
C49 H27A 3.3197 no 2_556
C50 H2 3.4590 no .
C50 H5A 3.5172 no .
C50 H5B 3.1187 no .
C50 H18B 3.4054 no 2_556
C50 H27A 3.1004 no 2_556
C50 H33 3.1916 no 2_546
C50 H68 3.4836 no 3_566
C51 H5A 3.1705 no .
C51 H5B 2.9749 no .
C51 H33 3.3792 no 2_546
C51 H68 3.1014 no 3_566
C51 H69 3.1803 no 3_566
C52 H5A 3.3740 no .
C52 H5B 2.7529 no .
C52 H68 3.0158 no 3_566
C53 H5B 2.7037 no .
C53 H16A 3.4027 no 3_566
C53 H16B 3.2756 no 3_566
C53 H68 3.3573 no 3_566
C55 H25B 3.1923 no .
C55 H26A 3.4589 no 3_656
C55 H32 3.1038 no 3_666
C56 H25A 3.1974 no .
C56 H25B 2.9884 no .
C56 H31 3.0990 no 3_666
C56 H32 3.2173 no 3_666
C57 H25B 3.2492 no .
C57 H29C 3.3744 no .
C58 H4C 3.5203 no 3_666
C58 H9B 3.4807 no 3_666
C58 H29C 3.5921 no .
C59 H4C 3.0700 no 3_666
C59 H9A 3.3862 no .
C59 H9B 3.4791 no .
C59 H9C 3.2107 no .
C60 H26A 3.1591 no 3_656
C60 H40 3.4672 no 3_566
C61 H26A 3.0973 no 3_656
C61 H27B 3.4644 no 3_656
C61 H40 3.2037 no 3_566
C61 H70 3.1417 no 2_545
C62 H26A 2.9211 no 3_656
C62 H27B 3.3089 no 3_656
C62 H39 3.0930 no 3_566
C62 H40 3.1217 no 3_566
C62 H70 3.4913 no 2_545
C63 H15C 3.3311 no .
C63 H26A 2.7543 no 3_656
C63 H39 3.1199 no 3_566
C63 H40 3.2577 no 3_566
C64 H15C 2.8170 no .
C64 H19A 3.3411 no .
C64 H25C 3.2307 no .
C64 H26A 2.7573 no 3_656
C64 H40 3.4994 no 3_566
C65 H25B 3.5645 no .
C65 H25C 3.2832 no .
C65 H26A 2.9324 no 3_656
C65 H40 3.5815 no 3_566
C66 H9A 3.0061 no .
C66 H9C 3.5512 no .
C66 H28A 3.5024 no 4_454
C67 H9A 2.7291 no .
C67 H28A 3.3533 no 4_454
C67 H40 3.3218 no 3_566
C67 H41 3.5322 no 3_566
C68 H8 3.3415 no .
C68 H9A 3.0266 no .
C68 H27A 3.5909 no 4_454
C68 H27B 3.3112 no 4_454
C68 H41 3.3009 no 3_566
C69 H8 2.8387 no .
C69 H9A 3.5029 no .
C69 H9C 3.5594 no .
C69 H27B 2.8817 no 4_454
C70 H8 3.4076 no .
C70 H9C 3.3742 no .
C70 H27B 3.2411 no 4_454
C70 H61 3.0103 no 2_555
C70 H62 3.2134 no 2_555
C71 H4C 3.5850 no 3_666
C71 H9A 3.4619 no .
C71 H9C 3.3825 no .
C71 H62 3.2679 no 2_555
C73 H28A 2.8807 no 4_454
C73 H62 3.3945 no 2_555
C74 H28A 3.5573 no 4_454
C74 H29A 3.1442 no 4_454
C74 H39 3.3970 no 4_564
C74 H45 3.3892 no 2_545
C75 H38 3.5366 no 4_564
C75 H45 3.0755 no 2_545
C75 H69 3.4716 no 2_545
C76 H17B 3.4417 no 4_554
C76 H32 3.5939 no 3_666
C76 H33 3.3109 no 3_666
C76 H69 3.5162 no 2_545
C77 H3 3.5968 no 3_666
C77 H32 3.1541 no 3_666
H2 C30 3.0159 no .
H2 C31 2.6733 no .
H2 C32 3.1961 no .
H2 C48 3.1622 no .
H2 C49 2.8321 no .
H2 C50 3.4590 no .
H2 H17A 3.3490 no 2_556
H2 H18B 3.5002 no 2_556
H2 H31 2.6913 no .
H2 H32 3.5036 no .
H2 H47 3.0912 no .
H2 H49 2.7330 no .
H3 C17 3.3605 no 2_556
H3 C32 3.4976 no .
H3 C77 3.5968 no 3_666
H3 H17A 2.9838 no 2_556
H3 H17B 2.8375 no 2_556
H3 H32 3.3297 no .
H3 H38 3.2649 no 2_546
H3 H77 3.2541 no 3_666
H4A H58 3.4169 no 3_666
H4A H59 3.3262 no 3_666
H4A H71 3.5755 no 3_666
H4B C35 3.5145 no 2_546
H4B C36 3.4144 no 2_546
H4B C37 3.2023 no 2_546
H4B C38 2.9541 no 2_546
H4B C39 2.8684 no 2_546
H4B C40 3.0262 no 2_546
H4B C41 3.2872 no 2_546
H4B H35 2.6328 no 2_546
H4B H38 3.3989 no 2_546
H4B H39 3.2740 no 2_546
H4B H40 3.4949 no 2_546
H4C C39 3.3691 no 2_546
H4C C58 3.5203 no 3_666
H4C C59 3.0700 no 3_666
H4C C71 3.5850 no 3_666
H4C H39 3.3230 no 2_546
H4C H59 2.8934 no 3_666
H4C H71 2.6775 no 3_666
H5A C50 3.5172 no .
H5A C51 3.1705 no .
H5A C52 3.3740 no .
H5A H34 2.9258 no 2_546
H5A H51 3.3161 no .
H5B C47 3.4313 no .
H5B C48 2.9267 no .
H5B C49 3.1170 no .
H5B C50 3.1187 no .
H5B C51 2.9749 no .
H5B C52 2.7529 no .
H5B C53 2.7037 no .
H5B H47 2.6311 no .
H5B H51 3.5443 no .
H5B H52 3.2263 no .
H5B H53 3.1450 no .
H7 C46 2.9152 no .
H7 C47 2.9441 no .
H7 H46 2.5932 no .
H7 H47 2.6120 no .
H7 H52 2.9992 no 3_566
H7 H53 3.3868 no .
H7 H57 3.3441 no 3_666
H8 C68 3.3415 no .
H8 C69 2.8387 no .
H8 C70 3.4076 no .
H8 H29A 3.1109 no 3_666
H8 H46 3.2777 no .
H8 H57 3.4534 no 3_666
H8 H68 3.4992 no .
H8 H69 2.6432 no .
H8 H70 3.5899 no .
H8 H75 3.1951 no 2_555
H9A C59 3.3862 no .
H9A C66 3.0061 no .
H9A C67 2.7291 no .
H9A C68 3.0266 no .
H9A C69 3.5029 no .
H9A C71 3.4619 no .
H9A H59 2.9932 no .
H9A H65 2.9585 no .
H9A H67 2.9625 no .
H9A H68 3.4218 no .
H9B C58 3.4807 no 3_666
H9B C59 3.4791 no .
H9B H58 2.5910 no 3_666
H9B H59 3.2283 no .
H9C C29 3.1926 no 3_666
H9C C59 3.2107 no .
H9C C66 3.5512 no .
H9C C69 3.5594 no .
H9C C70 3.3742 no .
H9C C71 3.3825 no .
H9C H29A 3.1219 no 3_666
H9C H29B 2.8958 no 3_666
H9C H29C 3.0206 no 3_666
H9C H58 3.3193 no 3_666
H9C H59 2.5527 no .
H15A C40 3.4493 no 3_566
H15A C41 3.2425 no 3_566
H15A H40 3.5461 no 3_566
H15A H41 3.1877 no 3_566
H15A H53 3.5409 no 3_566
H15A H64 3.4528 no .
H15A H67 3.4512 no .
H15B C36 3.1851 no 3_566
H15B C37 3.4047 no 3_566
H15B C38 3.5355 no 3_566
H15B C39 3.4547 no 3_566
H15B C40 3.2283 no 3_566
H15B C41 3.0663 no 3_566
H15B C43 3.0963 no 3_566
H15B C44 3.1242 no 1_545
H15B H41 3.4368 no 3_566
H15B H43 2.4490 no 3_566
H15B H44 2.5662 no 1_545
H15C C40 3.4310 no 3_566
H15C C63 3.3311 no .
H15C C64 2.8170 no .
H15C H40 3.5101 no 3_566
H15C H44 3.4728 no 1_545
H15C H63 3.3021 no .
H15C H64 2.3738 no .
H16A C42 3.2439 no 3_566
H16A C43 2.9216 no 3_566
H16A C44 2.9194 no 3_566
H16A C45 3.2542 no 3_566
H16A C46 3.4806 no 3_566
H16A C47 3.4438 no 3_566
H16A C53 3.4027 no 3_566
H16A H43 3.2874 no 3_566
H16A H44 3.2579 no 3_566
H16A H53 2.4552 no 3_566
H16B C53 3.2756 no 3_566
H16B H52 3.3330 no 3_566
H16B H53 2.5101 no 3_566
H16C H53 3.4084 no 3_566
H17A C3 3.5460 no 2_546
H17A C32 3.4922 no 2_546
H17A C33 2.9260 no 2_546
H17A C34 2.8887 no 2_546
H17A C35 3.4532 no 2_546
H17A H2 3.3490 no 2_546
H17A H3 2.9838 no 2_546
H17A H33 3.1167 no 2_546
H17A H34 3.0380 no 2_546
H17A H49 3.4893 no 2_546
H17B C33 3.5929 no 2_546
H17B C37 3.5322 no 1_545
H17B C38 3.1438 no 1_545
H17B C76 3.4417 no 4_455
H17B H3 2.8375 no 2_546
H17B H33 3.3816 no 2_546
H17B H37 3.1146 no 1_545
H17B H38 2.3445 no 1_545
H17B H76 2.9155 no 4_455
H17C C33 2.8111 no 2_546
H17C C34 2.9199 no 2_546
H17C H33 2.5342 no 2_546
H17C H34 2.7126 no 2_546
H17C H76 3.0295 no 4_455
H18A C30 2.8859 no 1_545
H18A C31 3.0627 no 1_545
H18A C32 3.1423 no 1_545
H18A C33 2.9993 no 1_545
H18A C34 2.7773 no 1_545
H18A C35 2.7049 no 1_545
H18A C37 3.2241 no 1_545
H18A H33 3.5671 no 1_545
H18A H34 3.2612 no 1_545
H18A H35 3.1576 no 1_545
H18A H37 2.4424 no 1_545
H18A H50 3.5893 no 2_546
H18B C49 3.3752 no 2_546
H18B C50 3.4054 no 2_546
H18B H2 3.5002 no 2_546
H18B H49 2.7537 no 2_546
H18B H50 2.8034 no 2_546
H18C C31 3.1714 no 1_545
H18C C32 2.8611 no 1_545
H18C C33 3.0379 no 1_545
H18C C34 3.5077 no 1_545
H18C H31 3.5617 no 1_545
H18C H32 3.1156 no 1_545
H18C H33 3.3663 no 1_545
H18C H50 3.0664 no 2_546
H19A C64 3.3411 no .
H19A H25A 3.5325 no 3_656
H19A H63 3.4608 no .
H19A H64 2.4913 no .
H19B C31 3.3623 no 1_545
H19B C42 2.9314 no 1_545
H19B C43 2.8976 no 1_545
H19B C44 2.9084 no 1_545
H19B C45 2.8870 no 1_545
H19B C46 2.8821 no 1_545
H19B C47 2.8965 no 1_545
H19B H31 2.8808 no 1_545
H19B H43 3.4475 no 1_545
H19B H44 3.4865 no 1_545
H19B H45 3.4211 no 1_545
H19B H46 3.4295 no 1_545
H19B H47 3.4664 no 1_545
H19B H56 3.2148 no 3_656
H19C C31 3.3582 no 1_545
H19C C32 3.5365 no 1_545
H19C H31 3.0912 no 1_545
H19C H32 3.4345 no 1_545
H19C H56 3.0520 no 3_656
H25A C56 3.1974 no .
H25A H19A 3.5325 no 3_656
H25A H26B 3.2474 no 3_656
H25A H56 2.9475 no .
H25A H63 3.0153 no 3_656
H25B C55 3.1923 no .
H25B C56 2.9884 no .
H25B C57 3.2492 no .
H25B C65 3.5645 no .
H25B H55 3.5350 no .
H25B H56 3.2302 no .
H25B H65 2.9055 no .
H25C C26 3.4245 no 3_656
H25C C64 3.2307 no .
H25C C65 3.2832 no .
H25C H26A 3.1197 no 3_656
H25C H26B 2.8478 no 3_656
H25C H64 2.8974 no .
H25C H65 2.9692 no .
H26A C55 3.4589 no 3_656
H26A C60 3.1591 no 3_656
H26A C61 3.0973 no 3_656
H26A C62 2.9211 no 3_656
H26A C63 2.7543 no 3_656
H26A C64 2.7573 no 3_656
H26A C65 2.9324 no 3_656
H26A H25C 3.1197 no 3_656
H26A H55 2.6627 no 3_656
H26A H62 3.4552 no 3_656
H26A H63 3.2311 no 3_656
H26A H64 3.2275 no 3_656
H26A H65 3.4685 no 3_656
H26B C25 3.4932 no 3_656
H26B H25A 3.2474 no 3_656
H26B H25C 2.8478 no 3_656
H26B H26B 3.5547 no 3_656
H26B H55 3.5821 no 3_656
H26B H64 3.0403 no .
H26C H55 2.8972 no 3_656
H27A C49 3.3197 no 2_546
H27A C50 3.1004 no 2_546
H27A C68 3.5909 no 4_555
H27A H49 3.1857 no 2_546
H27A H50 2.8319 no 2_546
H27A H68 3.4874 no 4_555
H27B C61 3.4644 no 3_656
H27B C62 3.3089 no 3_656
H27B C68 3.3112 no 4_555
H27B C69 2.8817 no 4_555
H27B C70 3.2411 no 4_555
H27B H61 3.2272 no 3_656
H27B H62 2.9547 no 3_656
H27B H68 3.5910 no 4_555
H27B H69 2.9069 no 4_555
H27B H70 3.5015 no 4_555
H27C H50 3.0021 no 2_546
H28A C66 3.5024 no 4_555
H28A C67 3.3533 no 4_555
H28A C73 2.8807 no 4_555
H28A C74 3.5573 no 4_555
H28A H40 3.2325 no 2_546
H28A H61 3.3833 no 4_555
H28A H67 3.4201 no 4_555
H28A H70 3.5664 no 3_666
H28A H73 2.2065 no 4_555
H28A H74 3.4843 no 4_555
H28B C40 3.2549 no 2_546
H28B C41 3.3416 no 2_546
H28B H40 2.9977 no 2_546
H28B H41 3.1533 no 2_546
H28C H40 3.3982 no 2_546
H28C H70 3.1624 no 3_666
H28C H71 3.4662 no 3_666
H28C H73 3.5954 no 4_555
H29A C74 3.1442 no 4_555
H29A H8 3.1109 no 3_666
H29A H9C 3.1219 no 3_666
H29A H70 3.1421 no 3_666
H29A H74 2.5597 no 4_555
H29B H9C 2.8958 no 3_666
H29B H58 3.4821 no 3_666
H29B H59 3.0677 no 3_666
H29B H70 3.4490 no 3_666
H29C C57 3.3744 no .
H29C C58 3.5921 no .
H29C H9C 3.0206 no 3_666
H29C H57 3.3103 no .
H31 C2 3.2968 no .
H31 C19 3.4343 no 1_565
H31 C56 3.0990 no 3_666
H31 H2 2.6913 no .
H31 H18C 3.5617 no 1_565
H31 H19B 2.8808 no 1_565
H31 H19C 3.0912 no 1_565
H31 H56 2.5115 no 3_666
H32 C55 3.1038 no 3_666
H32 C56 3.2173 no 3_666
H32 C76 3.5939 no 3_666
H32 C77 3.1541 no 3_666
H32 H2 3.5036 no .
H32 H3 3.3297 no .
H32 H18C 3.1156 no 1_565
H32 H19C 3.4345 no 1_565
H32 H55 2.8192 no 3_666
H32 H56 3.0370 no 3_666
H32 H76 3.1990 no 3_666
H32 H77 2.2934 no 3_666
H33 C17 3.1651 no 2_556
H33 C50 3.1916 no 2_556
H33 C51 3.3792 no 2_556
H33 C76 3.3109 no 3_666
H33 H17A 3.1167 no 2_556
H33 H17B 3.3816 no 2_556
H33 H17C 2.5342 no 2_556
H33 H18A 3.5671 no 1_565
H33 H18C 3.3663 no 1_565
H33 H50 2.5252 no 2_556
H33 H51 2.9365 no 2_556
H33 H76 2.4428 no 3_666
H33 H77 3.3933 no 3_666
H34 S1 3.2675 no 2_556
H34 N1 2.9216 no 2_556
H34 N2 3.2525 no 2_556
H34 C1 2.8306 no 2_556
H34 C2 3.4420 no 2_556
H34 C5 3.4221 no 2_556
H34 C17 3.3067 no 2_556
H34 H5A 2.9258 no 2_556
H34 H17A 3.0380 no 2_556
H34 H17C 2.7126 no 2_556
H34 H18A 3.2612 no 1_565
H35 S1 3.1850 no 2_556
H35 N2 3.3220 no 2_556
H35 C4 3.3250 no 2_556
H35 H4B 2.6328 no 2_556
H35 H18A 3.1576 no 1_565
H37 C12 3.2410 no 1_565
H37 C13 2.9521 no 1_565
H37 C14 3.5488 no 1_565
H37 C18 3.1159 no 1_565
H37 H17B 3.1146 no 1_565
H37 H18A 2.4424 no 1_565
H37 H44 3.1798 no 3_576
H38 C17 3.2752 no 1_565
H38 C44 3.4803 no 3_576
H38 C45 3.3998 no 3_576
H38 C75 3.5366 no 4_465
H38 H3 3.2649 no 2_556
H38 H4B 3.3989 no 2_556
H38 H17B 2.3445 no 1_565
H38 H44 2.9413 no 3_576
H38 H45 2.8167 no 3_576
H38 H75 3.5949 no 4_465
H39 C62 3.0930 no 3_566
H39 C63 3.1199 no 3_566
H39 C74 3.3970 no 4_465
H39 H4B 3.2740 no 2_556
H39 H4C 3.3230 no 2_556
H39 H45 3.0837 no 3_576
H39 H62 2.9377 no 3_566
H39 H63 2.9605 no 3_566
H39 H74 3.4704 no 4_465
H40 C28 3.3945 no 2_556
H40 C60 3.4672 no 3_566
H40 C61 3.2037 no 3_566
H40 C62 3.1217 no 3_566
H40 C63 3.2577 no 3_566
H40 C64 3.4994 no 3_566
H40 C65 3.5815 no 3_566
H40 C67 3.3218 no 3_566
H40 H4B 3.4949 no 2_556
H40 H15A 3.5461 no 3_566
H40 H15C 3.5101 no 3_566
H40 H28A 3.2325 no 2_556
H40 H28B 2.9977 no 2_556
H40 H28C 3.3982 no 2_556
H40 H62 3.5039 no 3_566
H40 H67 2.5536 no 3_566
H41 C67 3.5322 no 3_566
H41 C68 3.3009 no 3_566
H41 H15A 3.1877 no 3_566
H41 H15B 3.4368 no 3_566
H41 H28B 3.1533 no 2_556
H41 H67 3.0871 no 3_566
H41 H68 2.6200 no 3_566
H43 C15 3.3691 no 3_566
H43 C44 3.1778 no 3_576
H43 H15B 2.4490 no 3_566
H43 H16A 3.2874 no 3_566
H43 H19B 3.4475 no 1_565
H43 H43 3.2658 no 3_576
H43 H44 2.3230 no 3_576
H44 C15 3.3506 no 1_565
H44 C37 3.1048 no 3_576
H44 C38 2.9661 no 3_576
H44 C43 3.1880 no 3_576
H44 H15B 2.5662 no 1_565
H44 H15C 3.4728 no 1_565
H44 H16A 3.2579 no 3_566
H44 H19B 3.4865 no 1_565
H44 H37 3.1798 no 3_576
H44 H38 2.9413 no 3_576
H44 H43 2.3230 no 3_576
H44 H44 3.2929 no 3_576
H45 C38 3.1545 no 3_576
H45 C39 3.2975 no 3_576
H45 C74 3.3892 no 2_555
H45 C75 3.0755 no 2_555
H45 H19B 3.4211 no 1_565
H45 H38 2.8167 no 3_576
H45 H39 3.0837 no 3_576
H45 H63 3.3390 no 1_565
H45 H74 3.1435 no 2_555
H45 H75 2.5872 no 2_555
H46 C7 3.0147 no .
H46 C8 3.3552 no .
H46 H7 2.5932 no .
H46 H8 3.2777 no .
H46 H19B 3.4295 no 1_565
H46 H56 3.2794 no 3_666
H46 H57 2.9562 no 3_666
H46 H74 3.5254 no 2_555
H46 H75 2.8391 no 2_555
H47 N3 3.4003 no .
H47 C2 3.5157 no .
H47 C5 3.2900 no .
H47 C7 3.0654 no .
H47 H2 3.0912 no .
H47 H5B 2.6311 no .
H47 H7 2.6120 no .
H47 H19B 3.4664 no 1_565
H47 H56 3.2206 no 3_666
H47 H57 3.0772 no 3_666
H49 C2 3.5181 no .
H49 H2 2.7330 no .
H49 H17A 3.4893 no 2_556
H49 H18B 2.7537 no 2_556
H49 H27A 3.1857 no 2_556
H50 C18 3.3137 no 2_556
H50 C27 3.3053 no 2_556
H50 C33 3.0718 no 2_546
H50 H18A 3.5893 no 2_556
H50 H18B 2.8034 no 2_556
H50 H18C 3.0664 no 2_556
H50 H27A 2.8319 no 2_556
H50 H27C 3.0021 no 2_556
H50 H33 2.5252 no 2_546
H51 H5A 3.3161 no .
H51 H5B 3.5443 no .
H51 H33 2.9365 no 2_546
H51 H68 3.4202 no 3_566
H51 H69 2.8326 no 3_566
H51 H76 2.9628 no 4_455
H52 C7 3.1218 no 3_566
H52 C8 3.4731 no 3_566
H52 H5B 3.2263 no .
H52 H7 2.9992 no 3_566
H52 H16B 3.3330 no 3_566
H52 H68 3.2835 no 3_566
H53 C16 2.9004 no 3_566
H53 H5B 3.1450 no .
H53 H7 3.3868 no .
H53 H15A 3.5409 no 3_566
H53 H16A 2.4552 no 3_566
H53 H16B 2.5101 no 3_566
H53 H16C 3.4084 no 3_566
H55 C26 3.1874 no 3_656
H55 H25B 3.5350 no .
H55 H26A 2.6627 no 3_656
H55 H26B 3.5821 no 3_656
H55 H26C 2.8972 no 3_656
H55 H32 2.8192 no 3_666
H56 C19 3.4850 no 3_656
H56 C25 3.4964 no .
H56 C31 3.2844 no 3_666
H56 C32 3.5320 no 3_666
H56 C46 3.5308 no 3_666
H56 C47 3.4949 no 3_666
H56 H19B 3.2148 no 3_656
H56 H19C 3.0520 no 3_656
H56 H25A 2.9475 no .
H56 H25B 3.2302 no .
H56 H31 2.5115 no 3_666
H56 H32 3.0370 no 3_666
H56 H46 3.2794 no 3_666
H56 H47 3.2206 no 3_666
H57 N1 3.4457 no 3_666
H57 N3 2.9391 no 3_666
H57 N4 3.0421 no 3_666
H57 C6 3.0636 no 3_666
H57 C7 2.9085 no 3_666
H57 C8 2.9749 no 3_666
H57 H7 3.3441 no 3_666
H57 H8 3.4534 no 3_666
H57 H29C 3.3103 no .
H57 H46 2.9562 no 3_666
H57 H47 3.0772 no 3_666
H58 Pt1 3.3702 no 3_666
H58 N2 3.4990 no 3_666
H58 N4 3.0550 no 3_666
H58 C1 3.2870 no 3_666
H58 C6 2.9566 no 3_666
H58 C9 3.1309 no 3_666
H58 H4A 3.4169 no 3_666
H58 H9B 2.5910 no 3_666
H58 H9C 3.3193 no 3_666
H58 H29B 3.4821 no 3_666
H59 C4 3.4918 no 3_666
H59 C9 3.0853 no .
H59 H4A 3.3262 no 3_666
H59 H4C 2.8934 no 3_666
H59 H9A 2.9932 no .
H59 H9B 3.2283 no .
H59 H9C 2.5527 no .
H59 H29B 3.0677 no 3_666
H61 C70 3.0103 no 2_545
H61 H27B 3.2272 no 3_656
H61 H28A 3.3833 no 4_454
H61 H70 2.3353 no 2_545
H62 C22 3.4745 no 3_656
H62 C70 3.2134 no 2_545
H62 C71 3.2679 no 2_545
H62 C73 3.3945 no 2_545
H62 H26A 3.4552 no 3_656
H62 H27B 2.9547 no 3_656
H62 H39 2.9377 no 3_566
H62 H40 3.5039 no 3_566
H62 H70 3.0864 no 2_545
H62 H71 3.1389 no 2_545
H62 H73 2.8456 no 2_545
H62 H74 3.3599 no 2_545
H63 C20 3.4513 no 3_656
H63 C21 3.5303 no 3_656
H63 C39 3.5835 no 3_566
H63 H15C 3.3021 no .
H63 H19A 3.4608 no .
H63 H25A 3.0153 no 3_656
H63 H26A 3.2311 no 3_656
H63 H39 2.9605 no 3_566
H63 H45 3.3390 no 1_545
H63 H74 3.0165 no 2_545
H64 S2 3.4801 no .
H64 C15 3.2614 no .
H64 C19 3.4481 no .
H64 H15A 3.4528 no .
H64 H15C 2.3738 no .
H64 H19A 2.4913 no .
H64 H25C 2.8974 no .
H64 H26A 3.2275 no 3_656
H64 H26B 3.0403 no .
H65 S2 3.2195 no .
H65 C25 3.3904 no .
H65 H9A 2.9585 no .
H65 H25B 2.9055 no .
H65 H25C 2.9692 no .
H65 H26A 3.4685 no 3_656
H67 C40 3.2870 no 3_566
H67 C41 3.5593 no 3_566
H67 H9A 2.9625 no .
H67 H15A 3.4512 no .
H67 H28A 3.4201 no 4_454
H67 H40 2.5536 no 3_566
H67 H41 3.0871 no 3_566
H68 C41 3.5246 no 3_566
H68 C50 3.4836 no 3_566
H68 C51 3.1014 no 3_566
H68 C52 3.0158 no 3_566
H68 C53 3.3573 no 3_566
H68 H8 3.4992 no .
H68 H9A 3.4218 no .
H68 H27A 3.4874 no 4_454
H68 H27B 3.5910 no 4_454
H68 H41 2.6200 no 3_566
H68 H51 3.4202 no 3_566
H68 H52 3.2835 no 3_566
H69 C8 3.4064 no .
H69 C51 3.1803 no 3_566
H69 C75 3.4716 no 2_555
H69 C76 3.5162 no 2_555
H69 H8 2.6432 no .
H69 H27B 2.9069 no 4_454
H69 H51 2.8326 no 3_566
H69 H75 3.5022 no 2_555
H69 H76 3.5833 no 2_555
H70 C61 3.1417 no 2_555
H70 C62 3.4913 no 2_555
H70 H8 3.5899 no .
H70 H27B 3.5015 no 4_454
H70 H28A 3.5664 no 3_666
H70 H28C 3.1624 no 3_666
H70 H29A 3.1421 no 3_666
H70 H29B 3.4490 no 3_666
H70 H61 2.3353 no 2_555
H70 H62 3.0864 no 2_555
H71 C4 3.5193 no 3_666
H71 H4A 3.5755 no 3_666
H71 H4C 2.6775 no 3_666
H71 H28C 3.4662 no 3_666
H71 H62 3.1389 no 2_555
H73 C23 3.4092 no 4_454
H73 C28 3.0913 no 4_454
H73 H28A 2.2065 no 4_454
H73 H28C 3.5954 no 4_454
H73 H62 2.8456 no 2_555
H74 C24 3.3427 no 4_454
H74 C29 3.3279 no 4_454
H74 H28A 3.4843 no 4_454
H74 H29A 2.5597 no 4_454
H74 H39 3.4704 no 4_564
H74 H45 3.1435 no 2_545
H74 H46 3.5254 no 2_545
H74 H62 3.3599 no 2_555
H74 H63 3.0165 no 2_555
H75 C45 3.0580 no 2_545
H75 C46 3.2001 no 2_545
H75 H8 3.1951 no 2_545
H75 H38 3.5949 no 4_564
H75 H45 2.5872 no 2_545
H75 H46 2.8391 no 2_545
H75 H69 3.5022 no 2_545
H76 C17 3.3898 no 4_554
H76 C32 3.5545 no 3_666
H76 C33 3.1685 no 3_666
H76 H17B 2.9155 no 4_554
H76 H17C 3.0295 no 4_554
H76 H32 3.1990 no 3_666
H76 H33 2.4428 no 3_666
H76 H51 2.9628 no 4_554
H76 H69 3.5833 no 2_545
H77 C32 3.1358 no 3_666
H77 H3 3.2541 no 3_666
H77 H32 2.2934 no 3_666
H77 H33 3.3933 no 3_666

loop_
_geom_torsion_atom_site_label_1
_geom_torsion_atom_site_label_2
_geom_torsion_atom_site_label_3
_geom_torsion_atom_site_label_4
_geom_torsion
_geom_torsion_publ_flag
Rh1 Pt1 Rh2 Rh1 0.000(13) no
Rh1 Pt1 Rh2 S1 -63.485(19) no
Rh1 Pt1 Rh2 S2 63.156(19) no
Rh1 Pt1 Rh2 C20 126.8(3) no
Rh1 Pt1 Rh2 C22 -104.5(7) no
Rh1 Pt1 Rh2 C23 -145.0(4) no
Rh1 Pt1 Rh2 C24 169.7(4) no
Rh2 Pt1 Rh1 Rh2 -0.000(12) no
Rh2 Pt1 Rh1 S1 59.625(18) no
Rh2 Pt1 Rh1 S2 -59.89(2) no
Rh2 Pt1 Rh1 C10 -132.1(3) no
Rh2 Pt1 Rh1 C11 -171.2(4) no
Rh2 Pt1 Rh1 C12 147.7(4) no
Rh2 Pt1 Rh1 C13 113.3(6) no
Rh1 Pt1 S1 Rh1 0.00(3) no
Rh1 Pt1 S1 Rh2 80.05(6) no
S1 Pt1 Rh1 Rh2 -59.63(6) no
S1 Pt1 Rh1 S1 0.00(6) no
S1 Pt1 Rh1 S2 -119.51(7) no
S1 Pt1 Rh1 C10 168.27(8) no
S1 Pt1 Rh1 C11 129.2(4) no
S1 Pt1 Rh1 C12 88.1(4) no
S1 Pt1 Rh1 C13 53.7(6) no
Rh1 Pt1 S2 Rh1 -0.000(14) no
Rh1 Pt1 S2 Rh2 -80.10(5) no
S2 Pt1 Rh1 Rh2 59.89(5) no
S2 Pt1 Rh1 S1 119.51(6) no
S2 Pt1 Rh1 S2 0.00(5) no
S2 Pt1 Rh1 C10 -72.2(3) no
S2 Pt1 Rh1 C11 -111.3(4) no
S2 Pt1 Rh1 C12 -152.4(4) no
S2 Pt1 Rh1 C13 173.2(6) no
Rh1 Pt1 C1 N1 -88.6(6) no
Rh1 Pt1 C1 N2 99.4(7) no
C1 Pt1 Rh1 Rh2 -114.5(3) no
C1 Pt1 Rh1 S1 -54.9(3) no
C1 Pt1 Rh1 S2 -174.4(3) no
C1 Pt1 Rh1 C10 113.4(3) no
C1 Pt1 Rh1 C11 74.3(3) no
C1 Pt1 Rh1 C12 33.2(3) no
C1 Pt1 Rh1 C13 -1.2(3) no
Rh1 Pt1 C6 N3 93.0(4) no
Rh1 Pt1 C6 N4 -82.8(6) no
C6 Pt1 Rh1 Rh2 132.4(3) no
C6 Pt1 Rh1 S1 -168.0(3) no
C6 Pt1 Rh1 S2 72.5(3) no
C6 Pt1 Rh1 C10 0.3(3) no
C6 Pt1 Rh1 C11 -38.8(3) no
C6 Pt1 Rh1 C12 -80.0(3) no
C6 Pt1 Rh1 C13 -114.3(3) no
Rh2 Pt1 S1 Rh1 -80.05(6) no
Rh2 Pt1 S1 Rh2 0.000(13) no
S1 Pt1 Rh2 Rh1 63.49(6) no
S1 Pt1 Rh2 S1 0.00(6) no
S1 Pt1 Rh2 S2 126.64(6) no
S1 Pt1 Rh2 C20 -169.8(3) no
S1 Pt1 Rh2 C22 -41.0(7) no
S1 Pt1 Rh2 C23 -81.5(4) no
S1 Pt1 Rh2 C24 -126.8(4) no
Rh2 Pt1 S2 Rh1 80.10(6) no
Rh2 Pt1 S2 Rh2 0.000(15) no
S2 Pt1 Rh2 Rh1 -63.16(6) no
S2 Pt1 Rh2 S1 -126.64(7) no
S2 Pt1 Rh2 S2 -0.00(6) no
S2 Pt1 Rh2 C20 63.6(3) no
S2 Pt1 Rh2 C22 -167.6(7) no
S2 Pt1 Rh2 C23 151.9(4) no
S2 Pt1 Rh2 C24 106.6(4) no
Rh2 Pt1 C1 N1 -168.1(4) no
Rh2 Pt1 C1 N2 19.9(8) no
C1 Pt1 Rh2 Rh1 121.6(3) no
C1 Pt1 Rh2 S1 58.1(3) no
C1 Pt1 Rh2 S2 -175.2(3) no
C1 Pt1 Rh2 C20 -111.6(3) no
C1 Pt1 Rh2 C22 17.2(3) no
C1 Pt1 Rh2 C23 -23.3(3) no
C1 Pt1 Rh2 C24 -68.6(3) no
Rh2 Pt1 C6 N3 169.6(2) no
Rh2 Pt1 C6 N4 -6.3(8) no
C6 Pt1 Rh2 Rh1 -102.0(3) no
C6 Pt1 Rh2 S1 -165.5(3) no
C6 Pt1 Rh2 S2 -38.9(3) no
C6 Pt1 Rh2 C20 24.8(3) no
C6 Pt1 Rh2 C22 153.6(3) no
C6 Pt1 Rh2 C23 113.0(3) no
C6 Pt1 Rh2 C24 67.7(3) no
S1 Pt1 S2 Rh1 42.88(6) no
S1 Pt1 S2 Rh2 -37.22(6) no
S2 Pt1 S1 Rh1 -42.72(6) no
S2 Pt1 S1 Rh2 37.33(6) no
S1 Pt1 C1 N1 -128.3(5) no
S1 Pt1 C1 N2 59.7(7) no
C1 Pt1 S1 Rh1 142.5(2) no
C1 Pt1 S1 Rh2 -137.5(2) no
S2 Pt1 C6 N3 141.2(4) no
S2 Pt1 C6 N4 -34.6(6) no
C6 Pt1 S2 Rh1 -124.2(2) no
C6 Pt1 S2 Rh2 155.7(2) no
C1 Pt1 C6 N3 -43.7(5) no
C1 Pt1 C6 N4 140.4(6) no
C6 Pt1 C1 N1 38.7(6) no
C6 Pt1 C1 N2 -133.3(7) no
Pt1 Rh1 Rh2 Pt1 -0.0 no
Pt1 Rh1 Rh2 S1 61.41(2) no
Pt1 Rh1 Rh2 S2 -61.862(17) no
Pt1 Rh1 Rh2 C20 -129.1(3) no
Pt1 Rh1 Rh2 C21 -171.0(3) no
Pt1 Rh1 Rh2 C22 144.0(4) no
Pt1 Rh1 Rh2 C23 104.4(8) no
Pt1 Rh1 S1 Pt1 -0.000(17) no
Pt1 Rh1 S1 Rh2 -84.12(6) no
Pt1 Rh1 S2 Pt1 0.0 no
Pt1 Rh1 S2 Rh2 83.67(5) no
Pt1 Rh1 C10 C11 -71.2(5) no
Pt1 Rh1 C10 C14 169.32(11) no
Pt1 Rh1 C10 C15 48.7(8) no
Pt1 Rh1 C11 C10 130.1(3) no
Pt1 Rh1 C11 C12 -112.6(3) no
Pt1 Rh1 C11 C16 7.4(9) no
Pt1 Rh1 C12 C11 86.3(4) no
Pt1 Rh1 C12 C13 -153.0(3) no
Pt1 Rh1 C12 C17 -33.6(8) no
Pt1 Rh1 C13 C12 52.8(6) no
Pt1 Rh1 C13 C14 169.32(15) no
Pt1 Rh1 C13 C18 -70.2(9) no
Rh2 Rh1 S1 Pt1 84.12(6) no
Rh2 Rh1 S1 Rh2 0.000(16) no
S1 Rh1 Rh2 Pt1 -61.41(6) no
S1 Rh1 Rh2 S1 0.00(6) no
S1 Rh1 Rh2 S2 -123.27(7) no
S1 Rh1 Rh2 C20 169.5(3) no
S1 Rh1 Rh2 C21 127.6(3) no
S1 Rh1 Rh2 C22 82.6(4) no
S1 Rh1 Rh2 C23 43.0(8) no
Rh2 Rh1 S2 Pt1 -83.67(5) no
Rh2 Rh1 S2 Rh2 -0.000(16) no
S2 Rh1 Rh2 Pt1 61.86(6) no
S2 Rh1 Rh2 S1 123.27(7) no
S2 Rh1 Rh2 S2 -0.00(6) no
S2 Rh1 Rh2 C20 -67.2(3) no
S2 Rh1 Rh2 C21 -109.2(3) no
S2 Rh1 Rh2 C22 -154.2(4) no
S2 Rh1 Rh2 C23 166.3(8) no
Rh2 Rh1 C10 C11 -165.9(5) no
Rh2 Rh1 C10 C14 74.6(5) no
Rh2 Rh1 C10 C15 -46.0(8) no
C10 Rh1 Rh2 Pt1 123.0(4) no
C10 Rh1 Rh2 S1 -175.6(4) no
C10 Rh1 Rh2 S2 61.1(4) no
C10 Rh1 Rh2 C20 -6.1(4) no
C10 Rh1 Rh2 C21 -48.0(4) no
C10 Rh1 Rh2 C22 -93.1(4) no
C10 Rh1 Rh2 C23 -132.6(4) no
Rh2 Rh1 C12 C11 175.71(16) no
Rh2 Rh1 C12 C13 -63.6(7) no
Rh2 Rh1 C12 C17 55.8(10) no
C12 Rh1 Rh2 Pt1 -105.3(6) no
C12 Rh1 Rh2 S1 -43.9(6) no
C12 Rh1 Rh2 S2 -167.2(6) no
C12 Rh1 Rh2 C20 125.6(6) no
C12 Rh1 Rh2 C21 83.7(6) no
C12 Rh1 Rh2 C22 38.6(6) no
C12 Rh1 Rh2 C23 -0.9(6) no
Rh2 Rh1 C13 C12 148.75(17) no
Rh2 Rh1 C13 C14 -94.8(3) no
Rh2 Rh1 C13 C18 25.7(8) no
C13 Rh1 Rh2 Pt1 -146.8(3) no
C13 Rh1 Rh2 S1 -85.4(3) no
C13 Rh1 Rh2 S2 151.3(3) no
C13 Rh1 Rh2 C20 84.1(3) no
C13 Rh1 Rh2 C21 42.2(3) no
C13 Rh1 Rh2 C22 -2.9(3) no
C13 Rh1 Rh2 C23 -42.4(3) no
Rh2 Rh1 C14 C10 -133.3(3) no
Rh2 Rh1 C14 C13 111.1(3) no
Rh2 Rh1 C14 C19 -10.4(7) no
C14 Rh1 Rh2 Pt1 165.9(3) no
C14 Rh1 Rh2 S1 -132.7(3) no
C14 Rh1 Rh2 S2 104.0(3) no
C14 Rh1 Rh2 C20 36.8(3) no
C14 Rh1 Rh2 C21 -5.1(3) no
C14 Rh1 Rh2 C22 -50.2(3) no
C14 Rh1 Rh2 C23 -89.7(3) no
S1 Rh1 S2 Pt1 -43.31(6) no
S1 Rh1 S2 Rh2 40.36(6) no
S2 Rh1 S1 Pt1 43.59(6) no
S2 Rh1 S1 Rh2 -40.53(6) no
S1 Rh1 C11 C10 -172.44(13) no
S1 Rh1 C11 C12 -55.2(5) no
S1 Rh1 C11 C16 64.8(9) no
C11 Rh1 S1 Pt1 -84.4(4) no
C11 Rh1 S1 Rh2 -168.5(4) no
S1 Rh1 C12 C11 141.6(3) no
S1 Rh1 C12 C13 -97.7(4) no
S1 Rh1 C12 C17 21.7(7) no
C12 Rh1 S1 Pt1 -116.1(3) no
C12 Rh1 S1 Rh2 159.8(3) no
S1 Rh1 C13 C12 94.6(3) no
S1 Rh1 C13 C14 -148.9(3) no
S1 Rh1 C13 C18 -28.4(7) no
C13 Rh1 S1 Pt1 -155.4(3) no
C13 Rh1 S1 Rh2 120.5(3) no
S1 Rh1 C14 C10 165.14(11) no
S1 Rh1 C14 C13 49.6(5) no
S1 Rh1 C14 C19 -72.0(8) no
C14 Rh1 S1 Pt1 173.3(4) no
C14 Rh1 S1 Rh2 89.2(4) no
S2 Rh1 C10 C11 -121.8(3) no
S2 Rh1 C10 C14 118.8(3) no
S2 Rh1 C10 C15 -1.9(6) no
C10 Rh1 S2 Pt1 132.9(3) no
C10 Rh1 S2 Rh2 -143.4(3) no
S2 Rh1 C11 C10 72.3(4) no
S2 Rh1 C11 C12 -170.46(19) no
S2 Rh1 C11 C16 -50.4(9) no
C11 Rh1 S2 Pt1 95.7(3) no
C11 Rh1 S2 Rh2 179.4(3) no
S2 Rh1 C12 C11 21.0(10) no
S2 Rh1 C12 C13 141.7(4) no
S2 Rh1 C12 C17 -99.0(9) no
C12 Rh1 S2 Pt1 81.1(7) no
C12 Rh1 S2 Rh2 164.8(7) no
S2 Rh1 C13 C12 -140.8(4) no
S2 Rh1 C13 C14 -24.3(8) no
S2 Rh1 C13 C18 96.1(7) no
C13 Rh1 S2 Pt1 -171.6(6) no
C13 Rh1 S2 Rh2 -87.9(6) no
S2 Rh1 C14 C10 -75.0(4) no
S2 Rh1 C14 C13 169.41(15) no
S2 Rh1 C14 C19 47.8(7) no
C14 Rh1 S2 Pt1 170.9(3) no
C14 Rh1 S2 Rh2 -105.5(3) no
C10 Rh1 C11 C10 0.0(4) no
C10 Rh1 C11 C12 117.3(7) no
C10 Rh1 C11 C16 -122.7(11) no
C11 Rh1 C10 C11 0.0(5) no
C11 Rh1 C10 C14 -119.4(7) no
C11 Rh1 C10 C15 119.9(9) no
C10 Rh1 C12 C11 -37.9(4) no
C10 Rh1 C12 C13 82.8(5) no
C10 Rh1 C12 C17 -157.9(8) no
C12 Rh1 C10 C11 37.5(4) no
C12 Rh1 C10 C14 -81.9(5) no
C12 Rh1 C10 C15 157.4(8) no
C10 Rh1 C13 C12 -78.3(4) no
C10 Rh1 C13 C14 38.2(3) no
C10 Rh1 C13 C18 158.6(8) no
C13 Rh1 C10 C11 79.3(5) no
C13 Rh1 C10 C14 -40.2(4) no
C13 Rh1 C10 C15 -160.8(8) no
C10 Rh1 C14 C10 -0.0(4) no
C10 Rh1 C14 C13 -115.6(6) no
C10 Rh1 C14 C19 122.9(9) no
C14 Rh1 C10 C11 119.4(7) no
C14 Rh1 C10 C14 -0.0(4) no
C14 Rh1 C10 C15 -120.6(9) no
C11 Rh1 C12 C11 0.0(4) no
C11 Rh1 C12 C13 120.7(7) no
C11 Rh1 C12 C17 -120.0(10) no
C12 Rh1 C11 C10 -117.3(7) no
C12 Rh1 C11 C12 -0.0(5) no
C12 Rh1 C11 C16 120.0(11) no
C11 Rh1 C13 C12 -35.8(4) no
C11 Rh1 C13 C14 80.7(4) no
C11 Rh1 C13 C18 -158.9(8) no
C13 Rh1 C11 C10 -81.7(5) no
C13 Rh1 C11 C12 35.5(4) no
C13 Rh1 C11 C16 155.6(9) no
C11 Rh1 C14 C10 36.6(4) no
C11 Rh1 C14 C13 -79.0(5) no
C11 Rh1 C14 C19 159.4(8) no
C14 Rh1 C11 C10 -36.7(4) no
C14 Rh1 C11 C12 80.5(4) no
C14 Rh1 C11 C16 -159.4(10) no
C12 Rh1 C13 C12 0.0(5) no
C12 Rh1 C13 C14 116.5(7) no
C12 Rh1 C13 C18 -123.0(10) no
C13 Rh1 C12 C11 -120.7(7) no
C13 Rh1 C12 C13 0.0(4) no
C13 Rh1 C12 C17 119.3(10) no
C12 Rh1 C14 C10 78.5(4) no
C12 Rh1 C14 C13 -37.0(4) no
C12 Rh1 C14 C19 -158.6(8) no
C14 Rh1 C12 C11 -80.8(4) no
C14 Rh1 C12 C13 39.9(4) no
C14 Rh1 C12 C17 159.3(8) no
C13 Rh1 C14 C10 115.6(6) no
C13 Rh1 C14 C13 0.0(4) no
C13 Rh1 C14 C19 -121.6(8) no
C14 Rh1 C13 C12 -116.5(6) no
C14 Rh1 C13 C14 0.0(3) no
C14 Rh1 C13 C18 120.5(9) no
Pt1 Rh2 S1 Pt1 -0.0 no
Pt1 Rh2 S1 Rh1 78.39(5) no
Pt1 Rh2 S2 Pt1 0.0 no
Pt1 Rh2 S2 Rh1 -78.32(6) no
Pt1 Rh2 C20 C21 -166.6(4) no
Pt1 Rh2 C20 C24 75.5(4) no
Pt1 Rh2 C20 C25 -45.2(8) no
Pt1 Rh2 C22 C21 176.55(18) no
Pt1 Rh2 C22 C23 -64.2(8) no
Pt1 Rh2 C22 C27 61.2(13) no
Pt1 Rh2 C23 C22 146.8(4) no
Pt1 Rh2 C23 C24 -95.6(5) no
Pt1 Rh2 C23 C28 26.2(12) no
Pt1 Rh2 C24 C20 -132.8(3) no
Pt1 Rh2 C24 C23 109.3(3) no
Pt1 Rh2 C24 C29 -11.4(10) no
Rh1 Rh2 S1 Pt1 -78.39(5) no
Rh1 Rh2 S1 Rh1 0.000(15) no
Rh1 Rh2 S2 Pt1 78.32(6) no
Rh1 Rh2 S2 Rh1 -0.000(16) no
Rh1 Rh2 C20 C21 -73.8(4) no
Rh1 Rh2 C20 C24 168.3(5) no
Rh1 Rh2 C20 C25 47.7(8) no
Rh1 Rh2 C21 C20 132.7(2) no
Rh1 Rh2 C21 C22 -111.7(3) no
Rh1 Rh2 C21 C26 10.3(9) no
Rh1 Rh2 C22 C21 92.3(5) no
Rh1 Rh2 C22 C23 -148.5(3) no
Rh1 Rh2 C22 C27 -23.1(11) no
Rh1 Rh2 C23 C22 61.9(10) no
Rh1 Rh2 C23 C24 179.5(3) no
Rh1 Rh2 C23 C28 -58.6(15) no
S1 Rh2 S2 Pt1 37.76(6) no
S1 Rh2 S2 Rh1 -40.56(6) no
S2 Rh2 S1 Pt1 -37.96(6) no
S2 Rh2 S1 Rh1 40.43(6) no
S1 Rh2 C21 C20 -166.60(12) no
S1 Rh2 C21 C22 -51.0(5) no
S1 Rh2 C21 C26 71.0(8) no
C21 Rh2 S1 Pt1 -169.4(3) no
C21 Rh2 S1 Rh1 -91.0(3) no
S1 Rh2 C22 C21 145.3(4) no
S1 Rh2 C22 C23 -95.5(4) no
S1 Rh2 C22 C27 30.0(9) no
C22 Rh2 S1 Pt1 160.0(4) no
C22 Rh2 S1 Rh1 -121.6(4) no
S1 Rh2 C23 C22 95.3(5) no
S1 Rh2 C23 C24 -147.1(4) no
S1 Rh2 C23 C28 -25.3(11) no
C23 Rh2 S1 Pt1 121.9(4) no
C23 Rh2 S1 Rh1 -159.7(4) no
S1 Rh2 C24 C20 166.39(15) no
S1 Rh2 C24 C23 48.4(6) no
S1 Rh2 C24 C29 -72.2(10) no
C24 Rh2 S1 Pt1 93.0(4) no
C24 Rh2 S1 Rh1 171.4(4) no
S2 Rh2 C20 C21 -121.4(3) no
S2 Rh2 C20 C24 120.7(3) no
S2 Rh2 C20 C25 0.0(7) no
C20 Rh2 S2 Pt1 -142.2(3) no
C20 Rh2 S2 Rh1 139.4(3) no
S2 Rh2 C21 C20 74.1(4) no
S2 Rh2 C21 C22 -170.28(16) no
S2 Rh2 C21 C26 -48.2(9) no
C21 Rh2 S2 Pt1 179.7(3) no
C21 Rh2 S2 Rh1 101.4(3) no
S2 Rh2 C22 C21 23.6(12) no
S2 Rh2 C22 C23 142.8(6) no
S2 Rh2 C22 C27 -91.7(11) no
C22 Rh2 S2 Pt1 162.6(9) no
C22 Rh2 S2 Rh1 84.3(9) no
S2 Rh2 C23 C22 -146.0(6) no
S2 Rh2 C23 C24 -28.4(14) no
S2 Rh2 C23 C28 93.4(12) no
C23 Rh2 S2 Pt1 -84.4(10) no
C23 Rh2 S2 Rh1 -162.8(10) no
S2 Rh2 C24 C20 -74.5(5) no
S2 Rh2 C24 C23 167.52(19) no
S2 Rh2 C24 C29 46.9(9) no
C24 Rh2 S2 Pt1 -104.5(4) no
C24 Rh2 S2 Rh1 177.2(4) no
C20 Rh2 C21 C20 -0.0(3) no
C20 Rh2 C21 C22 115.6(6) no
C20 Rh2 C21 C26 -122.4(10) no
C21 Rh2 C20 C21 -0.0(4) no
C21 Rh2 C20 C24 -117.9(6) no
C21 Rh2 C20 C25 121.4(9) no
C20 Rh2 C22 C21 -38.4(4) no
C20 Rh2 C22 C23 80.8(5) no
C20 Rh2 C22 C27 -153.8(10) no
C22 Rh2 C20 C21 39.3(5) no
C22 Rh2 C20 C24 -78.6(5) no
C22 Rh2 C20 C25 160.7(8) no
C20 Rh2 C23 C22 -80.5(6) no
C20 Rh2 C23 C24 37.1(5) no
C20 Rh2 C23 C28 158.9(12) no
C23 Rh2 C20 C21 80.2(5) no
C23 Rh2 C20 C24 -37.7(5) no
C23 Rh2 C20 C25 -158.3(9) no
C20 Rh2 C24 C20 -0.0(4) no
C20 Rh2 C24 C23 -118.0(7) no
C20 Rh2 C24 C29 121.4(12) no
C24 Rh2 C20 C21 117.9(7) no
C24 Rh2 C20 C24 -0.0(5) no
C24 Rh2 C20 C25 -120.6(10) no
C21 Rh2 C22 C21 0.0(4) no
C21 Rh2 C22 C23 119.2(8) no
C21 Rh2 C22 C27 -115.3(12) no
C22 Rh2 C21 C20 -115.6(7) no
C22 Rh2 C21 C22 0.0(6) no
C22 Rh2 C21 C26 122.0(11) no
C21 Rh2 C23 C22 -37.8(5) no
C21 Rh2 C23 C24 79.8(6) no
C21 Rh2 C23 C28 -158.3(12) no
C23 Rh2 C21 C20 -80.2(5) no
C23 Rh2 C21 C22 35.4(5) no
C23 Rh2 C21 C26 157.4(9) no
C21 Rh2 C24 C20 37.6(4) no
C21 Rh2 C24 C23 -80.4(5) no
C21 Rh2 C24 C29 159.0(10) no
C24 Rh2 C21 C20 -37.2(4) no
C24 Rh2 C21 C22 78.4(5) no
C24 Rh2 C21 C26 -159.5(9) no
C22 Rh2 C23 C22 0.0(5) no
C22 Rh2 C23 C24 117.6(10) no
C22 Rh2 C23 C28 -120.5(13) no
C23 Rh2 C22 C21 -119.2(9) no
C23 Rh2 C22 C23 0.0(6) no
C23 Rh2 C22 C27 125.5(13) no
C22 Rh2 C24 C20 81.5(5) no
C22 Rh2 C24 C23 -36.4(5) no
C22 Rh2 C24 C29 -157.1(10) no
C24 Rh2 C22 C21 -81.0(6) no
C24 Rh2 C22 C23 38.3(5) no
C24 Rh2 C22 C27 163.7(11) no
C23 Rh2 C24 C20 118.0(9) no
C23 Rh2 C24 C23 -0.0(7) no
C23 Rh2 C24 C29 -120.6(12) no
C24 Rh2 C23 C22 -117.6(10) no
C24 Rh2 C23 C24 0.0(5) no
C24 Rh2 C23 C28 121.8(14) no
C1 N1 C2 C3 -0.2(9) no
C2 N1 C1 Pt1 -173.1(6) no
C2 N1 C1 N2 0.8(9) no
C1 N1 C5 N3 -55.3(9) no
C5 N1 C1 Pt1 3.4(10) no
C5 N1 C1 N2 177.3(6) no
C2 N1 C5 N3 120.5(9) no
C5 N1 C2 C3 -176.4(7) no
C1 N2 C3 C2 0.9(10) no
C3 N2 C1 Pt1 172.0(7) no
C3 N2 C1 N1 -1.0(9) no
C4 N2 C1 Pt1 -4.4(12) no
C4 N2 C1 N1 -177.4(7) no
C4 N2 C3 C2 177.4(7) no
C5 N3 C6 Pt1 8.2(8) no
C5 N3 C6 N4 -174.8(5) no
C6 N3 C5 N1 49.0(8) no
C5 N3 C7 C8 175.0(6) no
C7 N3 C5 N1 -126.0(7) no
C6 N3 C7 C8 -0.4(7) no
C7 N3 C6 Pt1 -176.0(5) no
C7 N3 C6 N4 0.9(7) no
C6 N4 C8 C7 1.0(8) no
C8 N4 C6 Pt1 175.1(6) no
C8 N4 C6 N3 -1.1(7) no
C9 N4 C6 Pt1 -8.4(11) no
C9 N4 C6 N3 175.3(6) no
C9 N4 C8 C7 -175.6(6) no
N1 C2 C3 N2 -0.4(10) no
N3 C7 C8 N4 -0.3(8) no
Rh1 C10 C11 Rh1 0.000(17) no
Rh1 C10 C11 C12 -63.0(5) no
Rh1 C10 C11 C16 120.9(8) no
Rh1 C10 C14 Rh1 -0.000(17) no
Rh1 C10 C14 C13 61.7(4) no
Rh1 C10 C14 C19 -123.5(8) no
C11 C10 C14 Rh1 -59.2(6) no
C11 C10 C14 C13 2.5(9) no
C11 C10 C14 C19 177.4(7) no
C14 C10 C11 Rh1 59.5(6) no
C14 C10 C11 C12 -3.6(9) no
C14 C10 C11 C16 -179.6(7) no
C15 C10 C11 Rh1 -120.9(9) no
C15 C10 C11 C12 176.1(8) no
C15 C10 C11 C16 -0.0(14) no
C15 C10 C14 Rh1 121.2(9) no
C15 C10 C14 C13 -177.1(8) no
C15 C10 C14 C19 -2.2(14) no
Rh1 C11 C12 Rh1 -0.000(17) no
Rh1 C11 C12 C13 -60.1(6) no
Rh1 C11 C12 C17 123.2(8) no
C10 C11 C12 Rh1 63.4(6) no
C10 C11 C12 C13 3.2(10) no
C10 C11 C12 C17 -173.5(8) no
C16 C11 C12 Rh1 -120.5(9) no
C16 C11 C12 C13 179.4(8) no
C16 C11 C12 C17 2.7(14) no
Rh1 C12 C13 Rh1 0.000(14) no
Rh1 C12 C13 C14 -61.4(6) no
Rh1 C12 C13 C18 118.1(9) no
C11 C12 C13 Rh1 59.8(7) no
C11 C12 C13 C14 -1.6(10) no
C11 C12 C13 C18 177.8(8) no
C17 C12 C13 Rh1 -123.5(11) no
C17 C12 C13 C14 175.1(9) no
C17 C12 C13 C18 -5.4(16) no
Rh1 C13 C14 Rh1 0.000(15) no
Rh1 C13 C14 C10 -63.0(5) no
Rh1 C13 C14 C19 122.2(7) no
C12 C13 C14 Rh1 62.4(7) no
C12 C13 C14 C10 -0.6(9) no
C12 C13 C14 C19 -175.4(7) no
C18 C13 C14 Rh1 -117.0(11) no
C18 C13 C14 C10 180.0(9) no
C18 C13 C14 C19 5.1(15) no
Rh2 C20 C21 Rh2 -0.000(16) no
Rh2 C20 C21 C22 -62.7(5) no
Rh2 C20 C21 C26 120.3(7) no
Rh2 C20 C24 Rh2 -0.000(17) no
Rh2 C20 C24 C23 62.4(5) no
Rh2 C20 C24 C29 -120.6(7) no
C21 C20 C24 Rh2 -59.9(6) no
C21 C20 C24 C23 2.4(8) no
C21 C20 C24 C29 179.5(7) no
C24 C20 C21 Rh2 59.8(6) no
C24 C20 C21 C22 -2.9(8) no
C24 C20 C21 C26 -179.9(7) no
C25 C20 C21 Rh2 -120.9(9) no
C25 C20 C21 C22 176.5(8) no
C25 C20 C21 C26 -0.6(13) no
C25 C20 C24 Rh2 120.8(9) no
C25 C20 C24 C23 -176.9(8) no
C25 C20 C24 C29 0.2(13) no
Rh2 C21 C22 Rh2 0.000(17) no
Rh2 C21 C22 C23 -61.3(7) no
Rh2 C21 C22 C27 118.8(9) no
C20 C21 C22 Rh2 63.6(6) no
C20 C21 C22 C23 2.3(10) no
C20 C21 C22 C27 -177.6(8) no
C26 C21 C22 Rh2 -119.3(9) no
C26 C21 C22 C23 179.3(8) no
C26 C21 C22 C27 -0.6(14) no
Rh2 C22 C23 Rh2 0.000(17) no
Rh2 C22 C23 C24 -61.3(6) no
Rh2 C22 C23 C28 122.9(10) no
C21 C22 C23 Rh2 60.5(7) no
C21 C22 C23 C24 -0.8(11) no
C21 C22 C23 C28 -176.6(8) no
C27 C22 C23 Rh2 -119.6(14) no
C27 C22 C23 C24 179.1(12) no
C27 C22 C23 C28 3.3(19) no
Rh2 C23 C24 Rh2 -0.000(18) no
Rh2 C23 C24 C20 -63.3(5) no
Rh2 C23 C24 C29 119.7(8) no
C22 C23 C24 Rh2 62.2(8) no
C22 C23 C24 C20 -1.0(11) no
C22 C23 C24 C29 -178.1(8) no
C28 C23 C24 Rh2 -122.1(13) no
C28 C23 C24 C20 174.7(10) no
C28 C23 C24 C29 -2.4(16) no
C31 C30 C35 C34 0.6(11) no
C35 C30 C31 C32 0.3(10) no
C31 C30 B1 C36 -149.8(7) no
C31 C30 B1 C42 -28.6(9) no
C31 C30 B1 C48 92.1(8) no
B1 C30 C31 C32 179.7(6) no
C35 C30 B1 C36 29.5(9) no
C35 C30 B1 C42 150.8(7) no
C35 C30 B1 C48 -88.5(8) no
B1 C30 C35 C34 -178.8(6) no
C30 C31 C32 C33 -1.6(12) no
C31 C32 C33 C34 2.0(12) no
C32 C33 C34 C35 -1.2(12) no
C33 C34 C35 C30 -0.2(13) no
C37 C36 C41 C40 0.6(10) no
C41 C36 C37 C38 -1.5(10) no
C37 C36 B1 C30 57.3(8) no
C37 C36 B1 C42 -63.5(8) no
C37 C36 B1 C48 175.0(6) no
B1 C36 C37 C38 177.7(6) no
C41 C36 B1 C30 -123.5(7) no
C41 C36 B1 C42 115.7(7) no
C41 C36 B1 C48 -5.8(9) no
B1 C36 C41 C40 -178.7(6) no
C36 C37 C38 C39 1.3(11) no
C37 C38 C39 C40 0.1(10) no
C38 C39 C40 C41 -1.1(10) no
C39 C40 C41 C36 0.7(10) no
C43 C42 C47 C46 2.6(10) no
C47 C42 C43 C44 -0.7(10) no
C43 C42 B1 C30 -113.4(7) no
C43 C42 B1 C36 4.6(9) no
C43 C42 B1 C48 126.2(7) no
B1 C42 C43 C44 -179.4(6) no
C47 C42 B1 C30 67.9(8) no
C47 C42 B1 C36 -174.0(6) no
C47 C42 B1 C48 -52.5(8) no
B1 C42 C47 C46 -178.6(6) no
C42 C43 C44 C45 -2.3(11) no
C43 C44 C45 C46 3.3(11) no
C44 C45 C46 C47 -1.4(11) no
C45 C46 C47 C42 -1.6(12) no
C49 C48 C53 C52 -0.3(11) no
C53 C48 C49 C50 2.1(11) no
C49 C48 B1 C30 30.4(10) no
C49 C48 B1 C36 -85.4(8) no
C49 C48 B1 C42 151.9(7) no
B1 C48 C49 C50 178.5(7) no
C53 C48 B1 C30 -153.4(7) no
C53 C48 B1 C36 90.7(9) no
C53 C48 B1 C42 -31.9(9) no
B1 C48 C53 C52 -176.8(7) no
C48 C49 C50 C51 -2.9(15) no
C49 C50 C51 C52 1.7(16) no
C50 C51 C52 C53 0.1(15) no
C51 C52 C53 C48 -0.8(14) no
C55 C54 C59 C58 0.3(11) no
C59 C54 C55 C56 -0.9(11) no
C55 C54 B2 C60 43.0(9) no
C55 C54 B2 C66 164.2(7) no
C55 C54 B2 C72 -76.0(9) no
B2 C54 C55 C56 178.9(7) no
C59 C54 B2 C60 -137.2(8) no
C59 C54 B2 C66 -16.0(11) no
C59 C54 B2 C72 103.8(9) no
B2 C54 C59 C58 -179.6(7) no
C54 C55 C56 C57 0.1(13) no
C55 C56 C57 C58 1.4(13) no
C56 C57 C58 C59 -2.1(13) no
C57 C58 C59 C54 1.2(13) no
C61 C60 C65 C64 -1.3(10) no
C65 C60 C61 C62 0.5(10) no
C61 C60 B2 C54 -131.4(7) no
C61 C60 B2 C66 107.0(8) no
C61 C60 B2 C72 -12.1(9) no
B2 C60 C61 C62 -179.0(6) no
C65 C60 B2 C54 49.2(8) no
C65 C60 B2 C66 -72.5(7) no
C65 C60 B2 C72 168.4(6) no
B2 C60 C65 C64 178.2(6) no
C60 C61 C62 C63 0.9(12) no
C61 C62 C63 C64 -1.5(12) no
C62 C63 C64 C65 0.8(11) no
C63 C64 C65 C60 0.7(11) no
C67 C66 C71 C70 1.7(10) no
C71 C66 C67 C68 0.0(10) no
C67 C66 B2 C54 -114.9(7) no
C67 C66 B2 C60 4.8(9) no
C67 C66 B2 C72 124.4(7) no
B2 C66 C67 C68 -179.9(6) no
C71 C66 B2 C54 65.2(8) no
C71 C66 B2 C60 -175.1(6) no
C71 C66 B2 C72 -55.5(8) no
B2 C66 C71 C70 -178.4(6) no
C66 C67 C68 C69 -1.1(11) no
C67 C68 C69 C70 0.4(12) no
C68 C69 C70 C71 1.3(12) no
C69 C70 C71 C66 -2.4(12) no
C73 C72 C77 C76 -5.0(15) no
C77 C72 C73 C74 3.8(14) no
C73 C72 B2 C54 -146.0(8) no
C73 C72 B2 C60 95.8(9) no
C73 C72 B2 C66 -24.5(11) no
B2 C72 C73 C74 -174.8(7) no
C77 C72 B2 C54 35.6(12) no
C77 C72 B2 C60 -82.6(10) no
C77 C72 B2 C66 157.1(9) no
B2 C72 C77 C76 173.6(8) no
C72 C73 C74 C75 -0.3(17) no
C73 C74 C75 C76 -2.4(16) no
C74 C75 C76 C77 1.4(18) no
C75 C76 C77 C72 3(2) no
